data_4303255
loop_
_publ_author_name
'Sarah E. Lister'
'Ivana Radosavljevi\'c Evans'
'John S. O. Evans'

_publ_section_title
;
Complex Superstructures of Mo2P4O15
;
_journal_name_full 'Inorganic Chemistry'
_journal_page_first 9271
_journal_page_last 9281
_journal_paper_doi 10.1021/ic901090p
_journal_volume 48
_journal_year 2009
_chemical_absolute_configuration unk
_chemical_formula_moiety 'Mo3 O22.5 P6'
_chemical_formula_sum 'Mo3 O22.5 P6'
_chemical_formula_weight 833.66
_space_group_IT_number 7
_symmetry_cell_setting monoclinic
_symmetry_space_group_name_Hall 'P -2yac'
_symmetry_space_group_name_H-M 'P 1 n 1'
_atom_sites_solution_primary direct
_cell_angle_alpha 90
_cell_angle_beta 99.9780(10)
_cell_angle_gamma 90
_cell_formula_units_Z 28
_cell_length_a 24.1291(10)
_cell_length_b 19.5817(8)
_cell_length_c 25.1108(10)
_cell_measurement_reflns_used 0
_cell_measurement_temperature 293
_cell_measurement_theta_max 0
_cell_measurement_theta_min 0
_cell_volume 11685.1(8)
_computing_cell_refinement 'USER DEFINED CELL REFINEMENT'
_computing_data_collection 'USER DEFINED DATA COLLECTION'
_computing_data_reduction 'USER DEFINED DATA REDUCTION'
_computing_molecular_graphics 'CAMERON (Watkin et al., 1996)'
_computing_publication_material 'CRYSTALS (Betteridge et al., 2003)'
_computing_structure_refinement 'CRYSTALS (Betteridge et al., 2003)'
_computing_structure_solution 'USER DEFINED STRUCTURE SOLUTION'
_diffrn_ambient_temperature 293
_diffrn_measured_fraction_theta_full 0.955
_diffrn_measured_fraction_theta_max 0.894
_diffrn_measurement_device Unknown
_diffrn_measurement_device_type Serial
_diffrn_measurement_method \w/2\q
_diffrn_radiation_monochromator graphite
_diffrn_radiation_type 'Mo K\a'
_diffrn_radiation_wavelength 0.71073
_diffrn_reflns_av_R_equivalents 0.020
_diffrn_reflns_limit_h_max 37
_diffrn_reflns_limit_h_min -37
_diffrn_reflns_limit_k_max 31
_diffrn_reflns_limit_k_min 0
_diffrn_reflns_limit_l_max 39
_diffrn_reflns_limit_l_min -39
_diffrn_reflns_number 44022
_diffrn_reflns_theta_full 25.209
_diffrn_reflns_theta_max 30.010
_diffrn_reflns_theta_min 1.040
_diffrn_standards_number 0
_exptl_absorpt_coefficient_mu 2.921
_exptl_absorpt_correction_T_max 1.00
_exptl_absorpt_correction_T_min 1.00
_exptl_absorpt_correction_type none
_exptl_crystal_colour green
_exptl_crystal_density_diffrn 3.317
_exptl_crystal_density_method 'not measured'
_exptl_crystal_description prism
_exptl_crystal_F_000 11088
_exptl_crystal_size_max 0.22
_exptl_crystal_size_mid 0.14
_exptl_crystal_size_min 0.04
_refine_diff_density_max 3.46
_refine_diff_density_min -3.81
_refine_ls_extinction_coef 87.1(17)
_refine_ls_extinction_method 'Larson (1970), Equation 22'
_refine_ls_goodness_of_fit_ref 0.9880
_refine_ls_hydrogen_treatment none
_refine_ls_matrix_type full
_refine_ls_number_parameters 1766
_refine_ls_number_reflns 20209
_refine_ls_number_restraints 2
_refine_ls_R_factor_all 0.0653
_refine_ls_R_factor_gt 0.0508
_refine_ls_shift/su_max 0.013889
_refine_ls_structure_factor_coef Fsqd
_refine_ls_weighting_details
;
 Method Chebychev polynomial, (Watkin, 1994, Prince, 1982) 
 [weight] = 1.0/[A~0~*T~0~(x)+A~1~*T~1~(x) ... +A~n-1~]*T~n-1~(x)] 
 where A~i~ are the Chebychev coefficients listed below and x= Fcalc/Fmax 
 Method = Robust Weighting (Prince, 1982) 
 W = [weight] * [1-(deltaF/6*sigmaF)^2^]^2^ 
 A~i~ are: 
 14.4 19.9 7.06 
;
_refine_ls_weighting_scheme calc
_refine_ls_wR_factor_all 0.1296
_refine_ls_wR_factor_gt 0.1234
_refine_ls_wR_factor_ref 0.1149
_reflns_limit_h_max 33
_reflns_limit_h_min -33
_reflns_limit_k_max 27
_reflns_limit_k_min 0
_reflns_limit_l_max 33
_reflns_limit_l_min 0
_reflns_number_gt 22806
_reflns_number_total 30516
_reflns_threshold_expression I>2.0\s(I)
_oxford_refine_ls_scale 0.032284(3)
_cod_data_source_file ic901090p_si_002_4.cif
_cod_data_source_block 1
_cod_depositor_comments
;
The following automatic conversions were performed:
'_symmetry_cell_setting' value 'Monoclinic' changed to 'monoclinic'
according to '/home/saulius/struct/CIF-dictionaries/cif_core.dic'
dictionary named 'cif_core.dic' version 2.4.1 from 2010-06-29.

Automatic conversion script
Id: cif_fix_enum 1527 2010-12-29 10:47:43Z saulius 
;
_cod_original_sg_symbol_H-M 'P 1 n 1 '
_cod_database_code 4303255

loop_
_symmetry_equiv_pos_as_xyz
x,y,z
x+1/2,-y,z+1/2

loop_
_atom_site_label
_atom_site_type_symbol
_atom_site_fract_x
_atom_site_fract_y
_atom_site_fract_z
_atom_site_U_iso_or_equiv
_atom_site_occupancy
_atom_site_adp_type
_atom_site_refinement_flags_posn
_atom_site_refinement_flags_adp
_atom_site_refinement_flags_occupancy
_atom_site_disorder_assembly
_atom_site_disorder_group
_oxford_atom_site_special_shape
_atom_site_attached_hydrogens
Mo1 Mo 0.35885(5) 0.49574(6) 0.88464(5) 0.0095(2) 1.0000 Uiso . . . . . . .
Mo2 Mo 0.01680(5) 0.49905(6) 0.82950(5) 0.0094(2) 1.0000 Uiso . . . . . . .
Mo3 Mo 0.29269(5) 0.49645(6) 0.68058(5) 0.0100(2) 1.0000 Uiso . . . . . . .
Mo4 Mo 0.43695(5) 0.51237(6) 1.11316(5) 0.0096(2) 1.0000 Uiso . . . . . . .
Mo5 Mo 0.73070(5) 0.49772(6) 0.97537(5) 0.0103(2) 1.0000 Uiso . . . . . . .
Mo6 Mo 0.36914(5) 0.17601(6) 0.89769(5) 0.0100(2) 1.0000 Uiso . . . . . . .
Mo7 Mo 0.00566(5) 0.84268(6) 0.81462(5) 0.0099(2) 1.0000 Uiso . . . . . . .
Mo8 Mo 0.29410(5) 0.85129(5) 0.68145(5) 0.0089(2) 1.0000 Uiso . . . . . . .
Mo9 Mo 0.43354(5) 0.82929(6) 1.10209(5) 0.0094(2) 1.0000 Uiso . . . . . . .
Mo10 Mo 0.07972(5) 0.16328(6) 1.04521(5) 0.0102(2) 1.0000 Uiso . . . . . . .
Mo11 Mo 0.71612(5) 0.83665(5) 0.95675(5) 0.0092(2) 1.0000 Uiso . . . . . . .
Mo12 Mo 0.37134(5) 0.82313(5) 0.89113(5) 0.0093(2) 1.0000 Uiso . . . . . . .
Mo13 Mo 0.50609(5) 0.83973(6) 1.31682(5) 0.0098(2) 1.0000 Uiso . . . . . . .
Mo14 Mo 0.66158(5) 0.83360(6) 0.75396(5) 0.0103(2) 1.0000 Uiso . . . . . . .
Mo15 Mo 0.29510(5) 0.16412(5) 0.67729(5) 0.0089(2) 1.0000 Uiso . . . . . . .
Mo16 Mo 0.43401(5) 0.15969(6) 1.10818(5) 0.0104(2) 1.0000 Uiso . . . . . . .
Mo17 Mo 0.07626(5) 0.82940(6) 1.03291(5) 0.0092(2) 1.0000 Uiso . . . . . . .
Mo18 Mo 0.34216(5) 0.99411(6) 1.24357(5) 0.0094(2) 1.0000 Uiso . . . . . . .
Mo19 Mo 0.65171(5) 0.17784(6) 0.74968(5) 0.0100(2) 1.0000 Uiso . . . . . . .
Mo20 Mo 0.71288(5) 0.16746(5) 0.96025(5) 0.0093(2) 1.0000 Uiso . . . . . . .
Mo21 Mo 0.92013(5) 1.00930(5) 0.96458(5) 0.0091(2) 1.0000 Uiso . . . . . . .
Mo22 Mo 0.65303(5) 0.48577(5) 0.74876(5) 0.0090(2) 1.0000 Uiso . . . . . . .
Mo23 Mo 0.35237(5) 0.34266(6) 1.25903(5) 0.0092(2) 1.0000 Uiso . . . . . . .
Mo24 Mo 0.27741(5) 0.33757(5) 1.03884(5) 0.0087(2) 1.0000 Uiso . . . . . . .
Mo25 Mo 0.07147(5) 0.50287(6) 1.03099(5) 0.0094(2) 1.0000 Uiso . . . . . . .
Mo26 Mo 0.63665(5) 1.01050(5) 1.10228(5) 0.0083(2) 1.0000 Uiso . . . . . . .
Mo27 Mo 0.50468(5) 0.99549(6) 0.68612(5) 0.0093(2) 1.0000 Uiso . . . . . . .
Mo28 Mo 0.21491(5) 1.00289(6) 0.83238(5) 0.0095(2) 1.0000 Uiso . . . . . . .
Mo29 Mo 0.55424(5) 0.00715(5) 0.88919(5) 0.0091(2) 1.0000 Uiso . . . . . . .
Mo30 Mo 0.28135(5) 0.01158(5) 1.03808(5) 0.0093(2) 1.0000 Uiso . . . . . . .
Mo31 Mo 0.63929(5) 0.33236(6) 1.11369(5) 0.0082(2) 1.0000 Uiso . . . . . . .
Mo32 Mo 0.48884(5) 0.33850(6) 0.67012(5) 0.0097(2) 1.0000 Uiso . . . . . . .
Mo33 Mo 0.20139(5) 0.32616(6) 0.81750(5) 0.0104(2) 1.0000 Uiso . . . . . . .
Mo34 Mo 0.56286(5) 0.65815(6) 0.89635(5) 0.0097(2) 1.0000 Uiso . . . . . . .
Mo35 Mo 0.41958(5) 0.67693(6) 0.46651(5) 0.0091(2) 1.0000 Uiso . . . . . . .
Mo36 Mo 0.27659(5) 0.64938(5) 1.03084(5) 0.0092(2) 1.0000 Uiso . . . . . . .
Mo37 Mo 0.63589(5) 0.66898(5) 1.10158(5) 0.0103(2) 1.0000 Uiso . . . . . . .
Mo38 Mo 0.49343(5) 0.66525(5) 0.67996(5) 0.0082(2) 1.0000 Uiso . . . . . . .
Mo39 Mo 0.35767(5) 0.66865(6) 1.25635(5) 0.0100(2) 1.0000 Uiso . . . . . . .
Mo40 Mo 0.20444(5) 0.67286(6) 0.82104(5) 0.0089(2) 1.0000 Uiso . . . . . . .
Mo41 Mo 0.56571(5) 0.33865(6) 0.89836(5) 0.0091(2) 1.0000 Uiso . . . . . . .
Mo42 Mo 0.41456(5) 0.32673(5) 0.45859(5) 0.0093(2) 1.0000 Uiso . . . . . . .
P43 P 0.75820(14) 0.44370(16) 0.68608(14) 0.0091(6) 1.0000 Uiso . . . . . . .
P44 P 0.73952(14) 0.61107(16) 0.81747(14) 0.0104(6) 1.0000 Uiso . . . . . . .
P45 P 0.16980(14) 0.29521(16) 1.09745(14) 0.0091(6) 1.0000 Uiso . . . . . . .
P46 P 0.18572(14) 0.45580(16) 0.97307(14) 0.0082(6) 1.0000 Uiso . . . . . . .
P47 P 0.67726(13) 0.72075(15) 0.86003(14) 0.0087(6) 1.0000 Uiso . . . . . . .
P48 P 0.31698(14) 0.44288(16) 1.14915(14) 0.0094(6) 1.0000 Uiso . . . . . . .
P49 P 0.24165(14) 0.55941(16) 0.91603(14) 0.0099(6) 1.0000 Uiso . . . . . . .
P50 P 0.11150(13) 0.40423(16) 1.14240(13) 0.0090(6) 1.0000 Uiso . . . . . . .
P51 P 0.47013(14) 0.45062(17) 0.82395(14) 0.0099(6) 1.0000 Uiso . . . . . . .
P52 P 0.10876(14) 0.55198(17) 0.75077(14) 0.0110(6) 1.0000 Uiso . . . . . . .
P53 P 0.40116(14) 0.54251(15) 0.61612(14) 0.0096(6) 1.0000 Uiso . . . . . . .
P54 P 0.54399(14) 0.53686(16) 1.04929(14) 0.0086(6) 1.0000 Uiso . . . . . . .
P55 P 0.82370(14) 0.54045(16) 0.89945(14) 0.0102(6) 1.0000 Uiso . . . . . . .
P56 P 0.46148(14) 0.13294(17) 0.81994(14) 0.0105(6) 1.0000 Uiso . . . . . . .
P57 P 0.11478(14) 0.89325(16) 0.75571(14) 0.0087(6) 1.0000 Uiso . . . . . . .
P58 P 0.40221(15) 0.88301(17) 0.61822(15) 0.0098(6) 1.0000 Uiso . . . . . . .
P59 P 0.54375(13) 0.88265(16) 1.04869(14) 0.0089(6) 1.0000 Uiso . . . . . . .
P60 P 0.18125(13) 0.12891(16) 0.97361(14) 0.0073(6) 1.0000 Uiso . . . . . . .
P61 P 0.82862(13) 0.88627(16) 0.90140(13) 0.0088(6) 1.0000 Uiso . . . . . . .
P62 P 0.47181(13) 0.77629(16) 0.82142(14) 0.0090(6) 1.0000 Uiso . . . . . . .
P63 P 0.10848(14) 0.20010(16) 0.74689(14) 0.0098(6) 1.0000 Uiso . . . . . . .
P64 P 0.25874(14) 0.22869(17) 1.18210(14) 0.0093(6) 1.0000 Uiso . . . . . . .
P65 P 0.40283(14) 0.20183(17) 0.61621(15) 0.0115(6) 1.0000 Uiso . . . . . . .
P66 P 0.54268(14) 0.21342(16) 1.05083(14) 0.0091(6) 1.0000 Uiso . . . . . . .
P67 P 0.19022(14) 0.79096(16) 0.97967(14) 0.0089(6) 1.0000 Uiso . . . . . . .
P68 P 0.39852(14) 0.71761(17) 0.99692(15) 0.0102(6) 1.0000 Uiso . . . . . . .
P69 P 0.03564(14) 0.25985(17) 0.92882(14) 0.0086(6) 1.0000 Uiso . . . . . . .
P70 P 0.31776(14) 0.26251(16) 0.78678(14) 0.0091(6) 1.0000 Uiso . . . . . . .
P71 P 0.46063(13) 0.27094(15) 1.21516(13) 0.0107(6) 1.0000 Uiso . . . . . . .
P72 P 0.10453(14) 0.73170(16) 1.13990(14) 0.0105(6) 1.0000 Uiso . . . . . . .
P73 P 0.25409(13) 0.74504(16) 0.57637(14) 0.0085(6) 1.0000 Uiso . . . . . . .
P74 P 0.39659(14) 0.40797(17) 1.00320(14) 0.0100(6) 1.0000 Uiso . . . . . . .
P75 P 0.03769(13) 0.61584(15) 0.93229(13) 0.0092(6) 1.0000 Uiso . . . . . . .
P76 P 0.68462(15) 0.39671(17) 0.86695(15) 0.0118(6) 1.0000 Uiso . . . . . . .
P77 P 0.32117(13) 0.61169(15) 0.78461(13) 0.0087(5) 1.0000 Uiso . . . . . . .
P78 P 0.47502(14) 0.60273(16) 1.22530(14) 0.0087(6) 1.0000 Uiso . . . . . . .
P79 P 0.25667(14) 0.39207(17) 0.57778(14) 0.0117(7) 1.0000 Uiso . . . . . . .
P80 P 0.40017(14) 0.06981(16) 1.00261(14) 0.0092(6) 1.0000 Uiso . . . . . . .
P81 P 0.03998(14) 0.93792(16) 0.92833(14) 0.0096(6) 1.0000 Uiso . . . . . . .
P82 P 0.33112(14) 0.93824(16) 0.79763(14) 0.0088(6) 1.0000 Uiso . . . . . . .
P83 P 0.45711(14) 0.93222(16) 1.20870(14) 0.0087(6) 1.0000 Uiso . . . . . . .
P84 P 0.62367(14) 0.93301(15) 0.65106(13) 0.0082(6) 1.0000 Uiso . . . . . . .
P85 P 0.74847(14) 0.96012(16) 0.81966(14) 0.0087(6) 1.0000 Uiso . . . . . . .
P86 P 0.24944(14) 0.86636(16) 1.17611(14) 0.0100(6) 1.0000 Uiso . . . . . . .
P87 P 0.82366(14) 0.20331(16) 0.89906(14) 0.0087(6) 1.0000 Uiso . . . . . . .
P88 P 0.31499(14) 0.94607(17) 0.52803(14) 0.0096(6) 1.0000 Uiso . . . . . . .
P89 P 0.31553(14) 0.75722(17) 1.13861(14) 0.0091(6) 1.0000 Uiso . . . . . . .
P90 P 0.67199(13) 0.06742(16) 0.85542(14) 0.0080(6) 1.0000 Uiso . . . . . . .
P91 P 0.25581(14) 0.06123(16) 0.56583(14) 0.0102(6) 1.0000 Uiso . . . . . . .
P92 P 0.89110(14) 0.09790(16) 0.85107(14) 0.0088(6) 1.0000 Uiso . . . . . . .
P93 P 0.53093(14) 0.04002(16) 1.16936(14) 0.0096(6) 1.0000 Uiso . . . . . . .
P94 P 0.38664(14) 0.04414(16) 0.74028(14) 0.0084(6) 1.0000 Uiso . . . . . . .
P95 P 0.10133(14) 0.04798(17) 0.89101(14) 0.0104(6) 1.0000 Uiso . . . . . . .
P96 P 0.45817(13) 0.94753(16) 0.96388(14) 0.0087(6) 1.0000 Uiso . . . . . . .
P97 P 0.17006(13) 0.95132(16) 1.09321(13) 0.0085(6) 1.0000 Uiso . . . . . . .
P98 P 0.52254(13) 0.37653(15) 1.16332(13) 0.0080(6) 1.0000 Uiso . . . . . . .
P99 P 0.38753(14) 0.37148(17) 0.74228(15) 0.0103(6) 1.0000 Uiso . . . . . . .
P100 P 0.10779(13) 0.36915(16) 0.89607(14) 0.0080(6) 1.0000 Uiso . . . . . . .
P101 P 0.45830(14) 0.60353(16) 0.96224(14) 0.0099(6) 1.0000 Uiso . . . . . . .
P102 P 0.31990(14) 0.63361(16) 0.53993(14) 0.0100(6) 1.0000 Uiso . . . . . . .
P103 P 0.17012(14) 0.62001(17) 1.09777(14) 0.0086(6) 1.0000 Uiso . . . . . . .
P104 P 0.52715(14) 0.70975(16) 1.16707(14) 0.0090(6) 1.0000 Uiso . . . . . . .
P105 P 0.38368(13) 0.71571(16) 0.73460(13) 0.0083(6) 1.0000 Uiso . . . . . . .
P106 P 0.74742(14) 0.29313(16) 0.81786(14) 0.0101(6) 1.0000 Uiso . . . . . . .
P107 P 0.10337(14) 0.72537(16) 0.88945(14) 0.0092(6) 1.0000 Uiso . . . . . . .
P108 P 0.46251(14) 0.29991(17) 0.96724(15) 0.0103(6) 1.0000 Uiso . . . . . . .
P109 P 0.31416(14) 0.27761(17) 0.53192(14) 0.0104(6) 1.0000 Uiso . . . . . . .
P110 P 0.59792(13) 0.77653(15) 0.99217(13) 0.0104(5) 1.0000 Uiso . . . . . . .
P111 P 0.46258(14) 0.76767(15) 0.57526(14) 0.0076(6) 1.0000 Uiso . . . . . . .
P112 P 0.17242(14) 0.77985(17) 0.71580(14) 0.0096(6) 1.0000 Uiso . . . . . . .
P113 P 0.53454(14) 0.24019(17) 0.78543(15) 0.0106(6) 1.0000 Uiso . . . . . . .
P114 P 0.38720(14) 0.21764(16) 1.34944(14) 0.0106(6) 1.0000 Uiso . . . . . . .
P115 P 0.25156(14) 0.23799(16) 0.92871(14) 0.0092(6) 1.0000 Uiso . . . . . . .
P116 P 0.59596(14) 0.10300(16) 0.99431(14) 0.0092(6) 1.0000 Uiso . . . . . . .
P117 P -0.03585(14) 0.90976(16) 1.07354(14) 0.0101(6) 1.0000 Uiso . . . . . . .
P118 P 0.31252(14) 0.10396(16) 1.14127(14) 0.0088(6) 1.0000 Uiso . . . . . . .
P119 P 0.17746(14) 0.09097(17) 0.71360(14) 0.0094(6) 1.0000 Uiso . . . . . . .
P120 P 0.54294(13) 0.89080(15) 0.78794(13) 0.0098(6) 1.0000 Uiso . . . . . . .
P121 P 0.26285(13) 0.89520(15) 0.93555(13) 0.0095(6) 1.0000 Uiso . . . . . . .
P122 P 0.61543(14) 0.43233(16) 1.00633(14) 0.0088(6) 1.0000 Uiso . . . . . . .
P123 P -0.04629(13) 0.56592(16) 1.06040(13) 0.0087(6) 1.0000 Uiso . . . . . . .
P124 P 0.17280(14) 0.43630(17) 0.71096(14) 0.0107(6) 1.0000 Uiso . . . . . . .
P125 P 0.53384(14) 0.55704(17) 0.78609(15) 0.0112(6) 1.0000 Uiso . . . . . . .
P126 P -0.10058(14) 0.43552(17) 0.86201(14) 0.0104(6) 1.0000 Uiso . . . . . . .
O127 O 0.6890(4) 0.5812(5) 0.7828(4) 0.0161(19) 1.0000 Uiso . . . . . . .
O128 O 0.2927(3) 0.2906(4) 1.1985(3) 0.0129(15) 1.0000 Uiso . . . . . . .
O129 O 0.2401(4) 0.4329(5) 1.0043(4) 0.017(2) 1.0000 Uiso . . . . . . .
O130 O 0.1252(4) 0.5690(5) 1.0904(4) 0.0145(19) 1.0000 Uiso . . . . . . .
O131 O 0.7325(4) 0.4712(5) 0.7308(4) 0.020(2) 1.0000 Uiso . . . . . . .
O132 O 0.2806(5) 0.3518(5) 1.2912(5) 0.022(2) 1.0000 Uiso . . . . . . .
O133 O 0.1972(4) 0.3262(5) 1.0533(4) 0.0137(18) 1.0000 Uiso . . . . . . .
O134 O 0.1453(4) 0.4876(5) 1.0056(4) 0.020(2) 1.0000 Uiso . . . . . . .
O135 O 0.7208(4) 0.6603(5) 0.8600(4) 0.0168(18) 1.0000 Uiso . . . . . . .
O136 O 0.2657(4) 0.4983(5) 1.1459(4) 0.0141(18) 1.0000 Uiso . . . . . . .
O137 O 0.1942(4) 0.5063(5) 0.9272(4) 0.0188(19) 1.0000 Uiso . . . . . . .
O138 O 0.1626(4) 0.3510(4) 1.1415(4) 0.0132(16) 1.0000 Uiso . . . . . . .
O139 O 0.6367(4) 0.5405(5) 0.6811(4) 0.0181(19) 1.0000 Uiso . . . . . . .
O140 O 0.3668(4) 0.2497(5) 1.2941(4) 0.0175(19) 1.0000 Uiso . . . . . . .
O141 O 0.2937(4) 0.3894(5) 1.1098(4) 0.0165(19) 1.0000 Uiso . . . . . . .
O142 O 0.0550(4) 0.5906(4) 0.9895(4) 0.0130(17) 1.0000 Uiso . . . . . . .
O143 O 0.6824(4) 0.4499(5) 0.8241(4) 0.0203(19) 1.0000 Uiso . . . . . . .
O144 O 0.3277(4) 0.4201(4) 1.2080(4) 0.0131(17) 1.0000 Uiso . . . . . . .
O145 O 0.2555(4) 0.3024(5) 0.9617(4) 0.0154(19) 1.0000 Uiso . . . . . . .
O146 O 0.0950(4) 0.4291(5) 1.0859(4) 0.0182(18) 1.0000 Uiso . . . . . . .
O147 O 0.2123(3) 0.2436(4) 1.1314(3) 0.0136(16) 1.0000 Uiso . . . . . . .
O148 O 0.1605(4) 0.3930(5) 0.9394(4) 0.0149(18) 1.0000 Uiso . . . . . . .
O149 O 0.3665(5) 0.4799(6) 1.1340(5) 0.024(2) 1.0000 Uiso . . . . . . .
O150 O 0.6192(4) 0.6907(5) 0.8505(4) 0.024(2) 1.0000 Uiso . . . . . . .
O151 O 0.5662(5) 0.6348(6) 0.6625(5) 0.029(3) 1.0000 Uiso . . . . . . .
O152 O 0.2965(5) 0.5199(5) 0.9236(4) 0.017(2) 1.0000 Uiso . . . . . . .
O153 O 0.6287(4) 0.4114(5) 0.7237(4) 0.025(2) 1.0000 Uiso . . . . . . .
O154 O 0.3895(5) 0.3870(6) 1.3092(5) 0.025(2) 1.0000 Uiso . . . . . . .
O155 O 0.2966(4) 0.2603(5) 1.0629(4) 0.019(2) 1.0000 Uiso . . . . . . .
O156 O 0.0366(4) 0.4536(5) 0.9844(4) 0.019(2) 1.0000 Uiso . . . . . . .
O157 O 0.4073(4) 0.5688(5) 0.9377(4) 0.021(2) 1.0000 Uiso . . . . . . .
O158 O 0.0693(4) 0.4273(5) 0.8797(4) 0.018(2) 1.0000 Uiso . . . . . . .
O159 O 0.3450(4) 0.4246(5) 0.7326(4) 0.0161(19) 1.0000 Uiso . . . . . . .
O160 O 0.4703(4) 0.4124(5) 1.1423(4) 0.0116(17) 1.0000 Uiso . . . . . . .
O161 O 0.7718(4) 0.4124(5) 1.0230(4) 0.0169(19) 1.0000 Uiso . . . . . . .
O162 O 0.4123(4) 0.2591(5) 0.9448(4) 0.0163(19) 1.0000 Uiso . . . . . . .
O163 O 0.0563(4) 0.7720(5) 0.8683(4) 0.0190(18) 1.0000 Uiso . . . . . . .
O164 O 0.3341(4) 0.7540(4) 0.7088(4) 0.0117(16) 1.0000 Uiso . . . . . . .
O165 O 0.4724(4) 0.7399(4) 1.1439(4) 0.0092(16) 1.0000 Uiso . . . . . . .
O166 O 0.1163(4) 0.2600(4) 1.0785(4) 0.0112(17) 1.0000 Uiso . . . . . . .
O167 O 0.7651(4) 0.7667(5) 1.0144(4) 0.0195(18) 1.0000 Uiso . . . . . . .
O168 O 0.4291(4) 0.8815(4) 0.9499(4) 0.0147(17) 1.0000 Uiso . . . . . . .
O169 O 0.5483(4) 0.9242(5) 1.3620(4) 0.0146(18) 1.0000 Uiso . . . . . . .
O170 O 0.7265(4) 0.8922(4) 0.8006(4) 0.0151(17) 1.0000 Uiso . . . . . . .
O171 O 0.3321(4) 0.0660(4) 0.7096(4) 0.0108(17) 1.0000 Uiso . . . . . . .
O172 O 0.4909(4) 0.0975(5) 1.1627(4) 0.0173(19) 1.0000 Uiso . . . . . . .
O173 O 0.1150(4) 0.9241(5) 1.0697(4) 0.0141(18) 1.0000 Uiso . . . . . . .
O174 O 0.4346(5) 0.4830(5) 0.8594(4) 0.019(2) 1.0000 Uiso . . . . . . .
O175 O 0.0875(4) 0.5196(5) 0.7969(4) 0.016(2) 1.0000 Uiso . . . . . . .
O176 O 0.3674(4) 0.5074(5) 0.6518(4) 0.0192(18) 1.0000 Uiso . . . . . . .
O177 O 0.5162(4) 0.5243(5) 1.0984(4) 0.0150(19) 1.0000 Uiso . . . . . . .
O178 O 0.8047(4) 0.5014(5) 0.9449(4) 0.0154(18) 1.0000 Uiso . . . . . . .
O179 O 0.4405(4) 0.1752(5) 0.8624(4) 0.020(2) 1.0000 Uiso . . . . . . .
O180 O 0.0812(5) 0.8569(6) 0.7910(5) 0.023(2) 1.0000 Uiso . . . . . . .
O181 O 0.3709(4) 0.8781(5) 0.6648(4) 0.0146(18) 1.0000 Uiso . . . . . . .
O182 O 0.5138(4) 0.8490(5) 1.0891(4) 0.0163(19) 1.0000 Uiso . . . . . . .
O183 O 0.1551(4) 0.1549(5) 1.0201(4) 0.018(2) 1.0000 Uiso . . . . . . .
O184 O 0.7912(5) 0.8448(6) 0.9296(5) 0.024(2) 1.0000 Uiso . . . . . . .
O185 O 0.4441(4) 0.8167(5) 0.8593(4) 0.0153(19) 1.0000 Uiso . . . . . . .
O186 O 0.5809(4) 0.8355(5) 1.2877(4) 0.018(2) 1.0000 Uiso . . . . . . .
O187 O 0.7309(5) 0.8047(6) 0.7230(5) 0.025(2) 1.0000 Uiso . . . . . . .
O188 O 0.3748(4) 0.1795(5) 0.6622(4) 0.020(2) 1.0000 Uiso . . . . . . .
O189 O 0.5077(4) 0.1993(5) 1.0940(4) 0.019(2) 1.0000 Uiso . . . . . . .
O190 O 0.1572(4) 0.8098(5) 1.0229(4) 0.0146(18) 1.0000 Uiso . . . . . . .
O191 O 0.4439(4) 0.6586(5) 1.0053(4) 0.0116(17) 1.0000 Uiso . . . . . . .
O192 O 0.0820(4) 0.3178(5) 0.9327(4) 0.0134(18) 1.0000 Uiso . . . . . . .
O193 O 0.3663(5) 0.3065(6) 0.7674(5) 0.028(2) 1.0000 Uiso . . . . . . .
O194 O 0.5098(4) 0.3081(4) 1.1924(3) 0.0149(16) 1.0000 Uiso . . . . . . .
O195 O 0.1497(4) 0.6924(5) 1.1113(4) 0.0156(19) 1.0000 Uiso . . . . . . .
O196 O 0.3057(4) 0.6927(5) 0.5779(4) 0.0141(18) 1.0000 Uiso . . . . . . .
O197 O 0.4477(4) 0.3542(5) 1.0102(4) 0.0128(18) 1.0000 Uiso . . . . . . .
O198 O 0.0838(3) 0.6745(4) 0.9304(3) 0.0126(15) 1.0000 Uiso . . . . . . .
O199 O 0.7358(4) 0.3460(5) 0.8627(4) 0.0176(17) 1.0000 Uiso . . . . . . .
O200 O 0.3695(4) 0.6674(4) 0.7798(4) 0.0166(17) 1.0000 Uiso . . . . . . .
O201 O 0.5226(4) 0.6494(4) 1.2071(4) 0.0153(17) 1.0000 Uiso . . . . . . .
O202 O 0.3015(4) 0.3343(5) 0.5719(4) 0.0179(17) 1.0000 Uiso . . . . . . .
O203 O 0.4135(4) -0.0041(4) 0.9833(3) 0.0168(16) 1.0000 Uiso . . . . . . .
O204 O 0.0884(4) 0.9950(5) 0.9349(4) 0.0122(18) 1.0000 Uiso . . . . . . .
O205 O 0.3798(4) 0.9852(4) 0.7821(4) 0.0125(17) 1.0000 Uiso . . . . . . .
O206 O 0.5035(4) 0.9717(5) 1.1824(4) 0.0166(19) 1.0000 Uiso . . . . . . .
O207 O 0.6653(4) 0.9816(5) 0.6271(4) 0.0191(18) 1.0000 Uiso . . . . . . .
O208 O 0.3395(4) 0.5812(5) 0.8399(4) 0.019(2) 1.0000 Uiso . . . . . . .
O209 O 0.4991(4) 0.5858(4) 1.2834(4) 0.0140(18) 1.0000 Uiso . . . . . . .
O210 O 0.2724(4) 0.4125(4) 0.6358(4) 0.0165(17) 1.0000 Uiso . . . . . . .
O211 O 0.4178(4) 0.4656(5) 1.0413(4) 0.0143(18) 1.0000 Uiso . . . . . . .
O212 O 0.7011(4) 0.4224(5) 0.9238(4) 0.019(2) 1.0000 Uiso . . . . . . .
O213 O 0.3387(4) 0.2520(5) 0.8463(4) 0.0150(19) 1.0000 Uiso . . . . . . .
O214 O -0.0120(4) 0.7576(5) 0.7690(4) 0.0192(19) 1.0000 Uiso . . . . . . .
O215 O 0.2790(4) 0.8053(4) 0.6086(4) 0.0142(18) 1.0000 Uiso . . . . . . .
O216 O 0.4237(4) 0.7685(5) 1.0378(5) 0.024(2) 1.0000 Uiso . . . . . . .
O217 O 0.0503(4) 0.2198(5) 0.9802(4) 0.019(2) 1.0000 Uiso . . . . . . .
O218 O 0.6945(4) 0.7494(5) 0.9161(4) 0.0158(18) 1.0000 Uiso . . . . . . .
O219 O 0.3541(4) 0.9162(5) 0.8539(4) 0.0144(19) 1.0000 Uiso . . . . . . .
O220 O 0.4815(4) 0.9211(5) 1.2672(4) 0.017(2) 1.0000 Uiso . . . . . . .
O221 O 0.6547(4) 0.9191(5) 0.7077(4) 0.0182(18) 1.0000 Uiso . . . . . . .
O222 O 0.2799(4) 0.1140(5) 0.6076(4) 0.0175(19) 1.0000 Uiso . . . . . . .
O223 O 0.4402(4) 0.0821(4) 1.0555(4) 0.0191(17) 1.0000 Uiso . . . . . . .
O224 O 0.0678(4) 0.8811(5) 0.9632(4) 0.0170(18) 1.0000 Uiso . . . . . . .
O225 O 0.3852(4) 0.4292(5) 0.9453(4) 0.0149(19) 1.0000 Uiso . . . . . . .
O226 O 0.0452(4) 0.5656(5) 0.8898(4) 0.0138(18) 1.0000 Uiso . . . . . . .
O227 O 0.3232(4) 0.5632(5) 0.7390(4) 0.027(2) 1.0000 Uiso . . . . . . .
O228 O 0.4674(5) 0.5402(5) 1.1915(5) 0.021(2) 1.0000 Uiso . . . . . . .
O229 O 0.2669(4) 0.4494(5) 0.5412(4) 0.021(2) 1.0000 Uiso . . . . . . .
O230 O 0.4094(4) 0.1214(5) 0.9605(4) 0.020(2) 1.0000 Uiso . . . . . . .
O231 O 0.0283(4) 0.9175(5) 0.8704(4) 0.018(2) 1.0000 Uiso . . . . . . .
O232 O 0.3232(4) 0.8785(5) 0.7598(4) 0.0159(18) 1.0000 Uiso . . . . . . .
O233 O 0.4513(4) 0.8650(5) 1.1780(4) 0.0165(18) 1.0000 Uiso . . . . . . .
O234 O 0.1202(4) 0.1314(5) 1.1182(4) 0.0184(19) 1.0000 Uiso . . . . . . .
O235 O 0.7456(4) 0.9101(5) 1.0107(4) 0.021(2) 1.0000 Uiso . . . . . . .
O236 O 0.3965(4) 0.7431(5) 0.9408(4) 0.020(2) 1.0000 Uiso . . . . . . .
O237 O 0.0406(4) 0.2191(5) 0.8793(4) 0.019(2) 1.0000 Uiso . . . . . . .
O238 O 0.6850(5) 0.7668(6) 0.8156(5) 0.025(2) 1.0000 Uiso . . . . . . .
O239 O 0.3154(4) 0.1972(5) 0.7548(4) 0.020(2) 1.0000 Uiso . . . . . . .
O240 O 0.4375(4) 0.2165(5) 1.1751(4) 0.0235(19) 1.0000 Uiso . . . . . . .
O241 O 0.0943(4) 0.7985(4) 1.1108(4) 0.0138(17) 1.0000 Uiso . . . . . . .
O242 O 0.4269(3) 0.7675(4) 0.7681(3) 0.0117(14) 1.0000 Uiso . . . . . . .
O243 O 0.3600(5) 0.2399(6) 0.5731(5) 0.030(2) 1.0000 Uiso . . . . . . .
O244 O 0.5080(5) 0.2553(6) 1.0037(5) 0.031(3) 1.0000 Uiso . . . . . . .
O245 O 0.4373(4) 0.3928(5) 0.7872(4) 0.019(2) 1.0000 Uiso . . . . . . .
O246 O 0.0556(4) 0.5799(5) 0.7107(4) 0.0236(19) 1.0000 Uiso . . . . . . .
O247 O 0.2148(4) 0.6043(5) 1.1500(4) 0.0161(18) 1.0000 Uiso . . . . . . .
O248 O 0.3681(4) 0.6015(5) 0.5840(4) 0.0192(19) 1.0000 Uiso . . . . . . .
O249 O 0.4978(4) 0.5504(5) 0.9978(4) 0.020(2) 1.0000 Uiso . . . . . . .
O250 O 0.7695(4) 0.5532(4) 0.8560(4) 0.0139(16) 1.0000 Uiso . . . . . . .
O251 O 0.5836(4) 0.5183(5) 0.7722(4) 0.023(2) 1.0000 Uiso . . . . . . .
O252 O 0.2301(4) 0.4718(5) 0.7207(4) 0.0199(18) 1.0000 Uiso . . . . . . .
O253 O 0.0101(4) 0.5317(5) 1.0719(4) 0.020(2) 1.0000 Uiso . . . . . . .
O254 O 0.6649(4) 0.4802(5) 1.0126(4) 0.0162(19) 1.0000 Uiso . . . . . . .
O255 O -0.0437(4) 0.4681(5) 0.8723(4) 0.0189(19) 1.0000 Uiso . . . . . . .
O256 O 0.5898(4) 0.2030(5) 0.7896(5) 0.021(2) 1.0000 Uiso . . . . . . .
O257 O 0.2251(4) 0.8066(5) 0.7009(4) 0.020(2) 1.0000 Uiso . . . . . . .
O258 O 0.0159(4) 0.1910(5) 1.0823(4) 0.018(2) 1.0000 Uiso . . . . . . .
O259 O 0.6520(4) 0.8177(5) 0.9963(4) 0.016(2) 1.0000 Uiso . . . . . . .
O260 O 0.3052(4) 0.1976(5) 0.9376(4) 0.016(2) 1.0000 Uiso . . . . . . .
O261 O -0.0551(4) 0.8162(5) 0.8546(4) 0.0166(19) 1.0000 Uiso . . . . . . .
O262 O 0.6057(4) 0.8778(4) 0.7939(4) 0.0173(17) 1.0000 Uiso . . . . . . .
O263 O 0.2266(5) 0.1299(6) 0.6999(5) 0.025(2) 1.0000 Uiso . . . . . . .
O264 O 0.3737(4) 0.1065(4) 1.1347(4) 0.0162(16) 1.0000 Uiso . . . . . . .
O265 O 0.0030(4) 0.8676(5) 1.0466(4) 0.0160(18) 1.0000 Uiso . . . . . . .
O266 O 0.6487(4) 0.1448(5) 0.9985(5) 0.020(2) 1.0000 Uiso . . . . . . .
O267 O 0.3090(4) 0.8436(5) 0.9341(4) 0.0114(17) 1.0000 Uiso . . . . . . .
O268 O 0.3281(5) 0.4384(6) 0.8412(5) 0.021(2) 1.0000 Uiso . . . . . . .
O269 O -0.0211(4) 0.5533(5) 0.7877(4) 0.019(2) 1.0000 Uiso . . . . . . .
O270 O 0.2613(4) 0.5527(5) 0.6367(4) 0.022(2) 1.0000 Uiso . . . . . . .
O271 O 0.4157(4) 0.5908(5) 1.0943(4) 0.0160(19) 1.0000 Uiso . . . . . . .
O272 O 0.7047(4) 0.5636(5) 0.9398(4) 0.023(2) 1.0000 Uiso . . . . . . .
O273 O 0.3421(4) 0.1101(5) 0.8626(4) 0.019(2) 1.0000 Uiso . . . . . . .
O274 O -0.0281(5) 0.8957(6) 0.7694(5) 0.024(2) 1.0000 Uiso . . . . . . .
O275 O 0.2667(4) 0.9261(5) 0.6644(5) 0.023(2) 1.0000 Uiso . . . . . . .
O276 O 0.4109(4) 0.9008(5) 1.0715(4) 0.020(2) 1.0000 Uiso . . . . . . .
O277 O 0.0562(4) 0.0877(5) 1.0225(4) 0.022(2) 1.0000 Uiso . . . . . . .
O278 O 0.6843(4) 0.8879(5) 0.9091(4) 0.0143(18) 1.0000 Uiso . . . . . . .
O279 O 0.3345(4) 0.7781(5) 0.8417(4) 0.0144(18) 1.0000 Uiso . . . . . . .
O280 O 0.4780(4) 0.7793(5) 1.2761(4) 0.018(2) 1.0000 Uiso . . . . . . .
O281 O 0.6200(5) 0.7831(6) 0.7124(5) 0.030(3) 1.0000 Uiso . . . . . . .
O282 O 0.2740(4) 0.2396(5) 0.6534(4) 0.022(2) 1.0000 Uiso . . . . . . .
O283 O 0.3966(4) 0.2107(5) 1.0630(4) 0.0230(19) 1.0000 Uiso . . . . . . .
O284 O 0.0526(4) 0.7548(5) 1.0100(4) 0.020(2) 1.0000 Uiso . . . . . . .
O285 O 0.2962(4) 0.9142(5) 1.1929(4) 0.018(2) 1.0000 Uiso . . . . . . .
O286 O 0.6941(4) 0.2631(5) 0.7916(4) 0.0164(18) 1.0000 Uiso . . . . . . .
O287 O 0.7624(4) 0.0936(5) 1.0145(4) 0.0131(18) 1.0000 Uiso . . . . . . .
O288 O 0.8800(4) 0.9136(4) 0.9363(4) 0.0116(17) 1.0000 Uiso . . . . . . .
O289 O 0.2715(4) 0.9952(5) 1.2815(4) 0.021(2) 1.0000 Uiso . . . . . . .
O290 O 0.7262(4) 0.1682(5) 0.7213(4) 0.0140(19) 1.0000 Uiso . . . . . . .
O291 O 0.7916(4) 0.1812(5) 0.9420(4) 0.0177(19) 1.0000 Uiso . . . . . . .
O292 O 0.3404(4) 0.9715(5) 0.4808(4) 0.0125(17) 1.0000 Uiso . . . . . . .
O293 O 0.2654(4) 0.8105(5) 1.1365(4) 0.0163(19) 1.0000 Uiso . . . . . . .
O294 O 0.7025(4) 0.9994(4) 0.8423(4) 0.0168(17) 1.0000 Uiso . . . . . . .
O295 O 0.3059(4) 1.0064(4) 0.5682(4) 0.0110(16) 1.0000 Uiso . . . . . . .
O296 O 0.8421(4) 0.1368(5) 0.8728(4) 0.0198(18) 1.0000 Uiso . . . . . . .
O297 O 0.3685(4) 0.9161(5) 1.2921(4) 0.0152(19) 1.0000 Uiso . . . . . . .
O298 O 0.6297(4) 0.2572(5) 0.6980(4) 0.0154(18) 1.0000 Uiso . . . . . . .
O299 O 0.6970(4) 0.0824(5) 0.9133(4) 0.0162(19) 1.0000 Uiso . . . . . . .
O300 O -0.0642(4) 0.9673(5) 1.0386(4) 0.0147(18) 1.0000 Uiso . . . . . . .
O301 O 0.3026(4) 1.0551(4) 1.1850(4) 0.0133(16) 1.0000 Uiso . . . . . . .
O302 O 0.6847(4) 0.1205(5) 0.8153(4) 0.0146(19) 1.0000 Uiso . . . . . . .
O303 O 0.2341(4) 0.7627(4) 0.5187(4) 0.0139(17) 1.0000 Uiso . . . . . . .
O304 O 0.8984(4) 1.0322(4) 0.8839(4) 0.0153(17) 1.0000 Uiso . . . . . . .
O305 O 0.7842(4) 0.2355(5) 0.8501(4) 0.025(2) 1.0000 Uiso . . . . . . .
O306 O 0.3625(4) 0.9032(4) 0.5640(4) 0.0157(17) 1.0000 Uiso . . . . . . .
O307 O 0.6112(4) 0.0478(5) 0.8471(4) 0.0159(17) 1.0000 Uiso . . . . . . .
O308 O 0.3621(5) 0.7952(6) 1.1202(5) 0.029(2) 1.0000 Uiso . . . . . . .
O309 O 0.4425(4) 0.8575(5) 1.3598(4) 0.0146(19) 1.0000 Uiso . . . . . . .
O310 O 0.7064(5) 0.9752(6) 1.0806(5) 0.026(2) 1.0000 Uiso . . . . . . .
O311 O 0.3733(4) 1.0543(5) 1.2836(4) 0.022(2) 1.0000 Uiso . . . . . . .
O312 O 0.6215(4) 0.1162(5) 0.7102(4) 0.017(2) 1.0000 Uiso . . . . . . .
O313 O 0.6839(4) 0.2213(5) 0.9132(4) 0.0172(19) 1.0000 Uiso . . . . . . .
O314 O 0.9425(4) 1.0874(5) 0.9816(4) 0.022(2) 1.0000 Uiso . . . . . . .
O315 O 0.5987(4) 0.9141(5) 1.0734(4) 0.0149(19) 1.0000 Uiso . . . . . . .
O316 O 0.4511(4) 0.9299(5) 0.6284(4) 0.0152(19) 1.0000 Uiso . . . . . . .
O317 O 0.1676(4) 0.9262(5) 0.7822(4) 0.0167(19) 1.0000 Uiso . . . . . . .
O318 O 0.4992(4) 0.0755(5) 0.8394(4) 0.0155(18) 1.0000 Uiso . . . . . . .
O319 O 0.2226(4) 0.0714(5) 0.9844(4) 0.0159(19) 1.0000 Uiso . . . . . . .
O320 O 0.5970(5) 0.2463(6) 1.0701(5) 0.024(2) 1.0000 Uiso . . . . . . .
O321 O 0.4540(5) 0.2423(5) 0.6329(5) 0.022(2) 1.0000 Uiso . . . . . . .
O322 O 0.1558(4) 0.2459(5) 0.7686(4) 0.019(2) 1.0000 Uiso . . . . . . .
O323 O 0.4982(3) 0.7102(4) 0.8395(3) 0.0147(15) 1.0000 Uiso . . . . . . .
O324 O 0.3731(4) 0.7524(5) 0.4177(4) 0.0176(19) 1.0000 Uiso . . . . . . .
O325 O 0.2371(4) 0.7415(5) 0.9977(4) 0.0168(19) 1.0000 Uiso . . . . . . .
O326 O 0.5873(4) 0.5903(5) 1.0549(4) 0.0177(19) 1.0000 Uiso . . . . . . .
O327 O 0.4568(4) 0.5696(5) 0.6444(4) 0.0137(17) 1.0000 Uiso . . . . . . .
O328 O 0.3122(4) 0.5934(5) 1.2029(4) 0.0151(19) 1.0000 Uiso . . . . . . .
O329 O 0.1516(4) 0.6075(5) 0.7630(4) 0.0188(19) 1.0000 Uiso . . . . . . .
O330 O 0.5238(4) 0.4196(5) 0.8514(4) 0.0142(19) 1.0000 Uiso . . . . . . .
O331 O 0.3569(4) 0.3960(5) 0.4124(4) 0.0191(19) 1.0000 Uiso . . . . . . .
O332 O 0.5595(4) 1.0255(5) 1.1223(4) 0.019(2) 1.0000 Uiso . . . . . . .
O333 O 0.4299(5) 1.0201(6) 0.7091(5) 0.023(2) 1.0000 Uiso . . . . . . .
O334 O 0.1401(5) 1.0128(5) 0.8592(5) 0.022(2) 1.0000 Uiso . . . . . . .
O335 O 0.4829(5) 0.9832(5) 0.9219(5) 0.021(2) 1.0000 Uiso . . . . . . .
O336 O 0.2089(4) -0.0341(5) 1.0543(4) 0.0181(17) 1.0000 Uiso . . . . . . .
O337 O 0.5591(4) 0.3578(5) 1.1229(4) 0.0158(19) 1.0000 Uiso . . . . . . .
O338 O 0.4125(5) 0.3480(6) 0.6952(5) 0.026(2) 1.0000 Uiso . . . . . . .
O339 O 0.1300(4) 0.3312(5) 0.8524(4) 0.017(2) 1.0000 Uiso . . . . . . .
O340 O 0.4913(5) 0.6379(5) 0.9256(5) 0.021(2) 1.0000 Uiso . . . . . . .
O341 O 0.3459(5) 0.6621(6) 0.4947(5) 0.022(2) 1.0000 Uiso . . . . . . .
O342 O 0.2003(4) 0.6293(5) 1.0510(4) 0.018(2) 1.0000 Uiso . . . . . . .
O343 O 0.5612(4) 0.6850(5) 1.1267(4) 0.021(2) 1.0000 Uiso . . . . . . .
O344 O 0.4134(4) 0.6754(5) 0.6971(4) 0.0156(18) 1.0000 Uiso . . . . . . .
O345 O 0.2823(4) 0.6709(5) 1.2832(4) 0.021(2) 1.0000 Uiso . . . . . . .
O346 O 0.1296(4) 0.6859(5) 0.8490(4) 0.0151(19) 1.0000 Uiso . . . . . . .
O347 O 0.4913(5) 0.3354(5) 0.9273(5) 0.020(2) 1.0000 Uiso . . . . . . .
O348 O 0.3405(5) 0.3102(5) 0.4885(4) 0.021(2) 1.0000 Uiso . . . . . . .
O349 O 0.5507(3) 0.8309(4) 1.0028(3) 0.0098(14) 1.0000 Uiso . . . . . . .
O350 O 0.4194(4) 0.8084(4) 0.6046(4) 0.0132(17) 1.0000 Uiso . . . . . . .
O351 O 0.1288(4) 0.8430(5) 0.7120(4) 0.0132(17) 1.0000 Uiso . . . . . . .
O352 O 0.4877(4) 0.1825(5) 0.7813(4) 0.018(2) 1.0000 Uiso . . . . . . .
O353 O 0.8430(4) 0.8414(4) 0.8529(4) 0.0132(17) 1.0000 Uiso . . . . . . .
O354 O 0.2057(4) 0.1932(5) 0.9499(4) 0.021(2) 1.0000 Uiso . . . . . . .
O355 O 0.5518(4) 0.1443(5) 1.0225(4) 0.0164(18) 1.0000 Uiso . . . . . . .
O356 O 0.4124(4) 0.1379(5) 0.5810(4) 0.021(2) 1.0000 Uiso . . . . . . .
O357 O 0.2994(4) 0.1785(4) 1.1602(4) 0.0171(16) 1.0000 Uiso . . . . . . .
O358 O 0.1264(4) 0.1433(5) 0.7080(4) 0.0127(18) 1.0000 Uiso . . . . . . .
O359 O 0.5186(3) 0.8196(4) 0.8015(3) 0.0122(15) 1.0000 Uiso . . . . . . .
O360 O 0.2137(4) 0.8594(4) 0.9590(4) 0.0171(17) 1.0000 Uiso . . . . . . .
O361 O 0.5670(4) 0.4659(5) 1.0335(4) 0.0161(19) 1.0000 Uiso . . . . . . .
O362 O 0.4087(3) 0.4920(4) 0.5695(3) 0.0127(16) 1.0000 Uiso . . . . . . .
O363 O 0.1274(4) 0.4947(4) 0.7132(4) 0.0163(17) 1.0000 Uiso . . . . . . .
O364 O 0.4827(4) 0.5033(5) 0.7807(4) 0.0166(19) 1.0000 Uiso . . . . . . .
O365 O 0.8555(4) 0.4937(5) 0.8643(4) 0.0214(19) 1.0000 Uiso . . . . . . .
O366 O 0.6572(4) 0.9660(5) 1.1752(4) 0.021(2) 1.0000 Uiso . . . . . . .
O367 O 0.5145(4) 0.9080(5) 0.7311(4) 0.021(2) 1.0000 Uiso . . . . . . .
O368 O 0.2354(4) 0.9202(5) 0.8799(4) 0.017(2) 1.0000 Uiso . . . . . . .
O369 O 0.5665(4) 0.0911(4) 0.9378(4) 0.0147(18) 1.0000 Uiso . . . . . . .
O370 O 0.2720(3) 0.0906(4) 1.0887(3) 0.0121(14) 1.0000 Uiso . . . . . . .
O371 O 0.1423(4) 0.7280(5) 0.6775(4) 0.0176(19) 1.0000 Uiso . . . . . . .
O372 O 0.5193(4) 0.2798(5) 0.7338(4) 0.020(2) 1.0000 Uiso . . . . . . .
O373 O 0.2270(4) 0.2501(5) 0.8702(4) 0.020(2) 1.0000 Uiso . . . . . . .
O374 O 0.5748(4) 0.7494(4) 0.9372(4) 0.0163(18) 1.0000 Uiso . . . . . . .
O375 O 0.4343(4) 0.7582(5) 0.5171(4) 0.0171(19) 1.0000 Uiso . . . . . . .
O376 O 0.2916(4) 0.7000(5) 1.1009(4) 0.021(2) 1.0000 Uiso . . . . . . .
O377 O 0.6560(4) 0.5916(5) 1.1547(4) 0.0221(19) 1.0000 Uiso . . . . . . .
O378 O 0.5119(4) 0.6124(5) 0.7483(4) 0.024(2) 1.0000 Uiso . . . . . . .
O379 O 0.3828(4) 0.5889(5) 1.3044(4) 0.019(2) 1.0000 Uiso . . . . . . .
O380 O 0.2193(4) 0.5823(5) 0.8586(4) 0.0151(19) 1.0000 Uiso . . . . . . .
O381 O 0.5897(4) 0.4186(5) 0.9486(4) 0.017(2) 1.0000 Uiso . . . . . . .
O382 O -0.0664(4) 0.5868(4) 1.0025(3) 0.0126(16) 1.0000 Uiso . . . . . . .
O383 O 0.6045(4) 0.0366(5) 1.0258(4) 0.0145(18) 1.0000 Uiso . . . . . . .
O384 O 0.4900(4) 1.0670(5) 0.6296(4) 0.0195(19) 1.0000 Uiso . . . . . . .
O385 O 0.1856(4) 1.0681(5) 0.7714(4) 0.020(2) 1.0000 Uiso . . . . . . .
O386 O 0.5278(4) 0.9418(5) 0.8285(4) 0.020(2) 1.0000 Uiso . . . . . . .
O387 O 0.2824(4) 0.9523(4) 0.9745(4) 0.0173(17) 1.0000 Uiso . . . . . . .
O388 O 0.6290(4) 0.3666(5) 1.0375(4) 0.0156(18) 1.0000 Uiso . . . . . . .
O389 O 0.4484(4) 0.3764(5) 0.5992(4) 0.0176(19) 1.0000 Uiso . . . . . . .
O390 O 0.1650(4) 0.3865(5) 0.7548(4) 0.019(2) 1.0000 Uiso . . . . . . .
O391 O 0.5430(4) 0.5795(5) 0.8449(4) 0.0161(18) 1.0000 Uiso . . . . . . .
O392 O 0.3913(5) 0.6158(6) 0.4038(5) 0.024(2) 1.0000 Uiso . . . . . . .
O393 O 0.2440(4) 0.6174(5) 0.9560(4) 0.020(2) 1.0000 Uiso . . . . . . .
O394 O 0.6032(4) 0.7232(5) 1.0360(4) 0.0219(18) 1.0000 Uiso . . . . . . .
O395 O 0.4689(4) 0.6987(4) 0.6037(4) 0.0164(18) 1.0000 Uiso . . . . . . .
O396 O 0.3283(5) 0.7343(6) 1.1969(5) 0.027(2) 1.0000 Uiso . . . . . . .
O397 O 0.1804(4) 0.7547(5) 0.7744(4) 0.0143(18) 1.0000 Uiso . . . . . . .
O398 O 0.5306(5) 0.2805(5) 0.8350(4) 0.021(2) 1.0000 Uiso . . . . . . .
O399 O 0.3846(4) 0.2656(5) 0.3971(4) 0.019(2) 1.0000 Uiso . . . . . . .
O400 O 0.5618(4) 0.7632(5) 1.2049(4) 0.021(2) 1.0000 Uiso . . . . . . .
O401 O 0.1516(4) 0.7665(5) 0.9267(4) 0.0190(17) 1.0000 Uiso . . . . . . .
O402 O 0.0778(4) 0.9493(5) 0.7210(4) 0.0167(19) 1.0000 Uiso . . . . . . .
O403 O 0.4104(4) 0.1057(5) 0.7787(4) 0.0150(18) 1.0000 Uiso . . . . . . .
O404 O 0.7961(3) 0.9497(4) 0.8715(3) 0.0110(15) 1.0000 Uiso . . . . . . .
O405 O 0.1327(4) 0.1080(5) 0.9254(4) 0.019(2) 1.0000 Uiso . . . . . . .
O406 O 0.5045(3) 0.9391(4) 1.0167(3) 0.0125(15) 1.0000 Uiso . . . . . . .
O407 O 0.1988(4) 0.9007(4) 1.1389(4) 0.0165(18) 1.0000 Uiso . . . . . . .
O408 O 0.4045(4) 0.9753(5) 1.2008(4) 0.017(2) 1.0000 Uiso . . . . . . .
O409 O 0.2788(4) 0.9813(5) 0.7942(4) 0.0126(19) 1.0000 Uiso . . . . . . .
O410 O -0.0093(4) 0.9677(5) 0.9492(4) 0.0162(18) 1.0000 Uiso . . . . . . .
O411 O 0.3397(4) 0.0680(4) 1.0102(4) 0.0164(16) 1.0000 Uiso . . . . . . .
O412 O 0.5678(4) 0.9688(5) 0.6482(4) 0.017(2) 1.0000 Uiso . . . . . . .
O413 O 0.4157(4) 0.3241(5) 1.2193(4) 0.0154(19) 1.0000 Uiso . . . . . . .
O414 O 0.2642(4) 0.3044(5) 0.7766(4) 0.0147(19) 1.0000 Uiso . . . . . . .
O415 O -0.0204(4) 0.2952(5) 0.9240(4) 0.020(2) 1.0000 Uiso . . . . . . .
O416 O 0.3440(5) 0.6873(6) 1.0062(5) 0.025(2) 1.0000 Uiso . . . . . . .
O417 O 0.7108(4) 0.2909(5) 1.1036(4) 0.020(2) 1.0000 Uiso . . . . . . .
O418 O 0.5538(4) 0.3143(5) 0.6331(4) 0.0149(19) 1.0000 Uiso . . . . . . .
O419 O 0.4231(4) 0.6471(4) 1.2187(4) 0.0095(17) 1.0000 Uiso . . . . . . .
O420 O 0.2672(4) 0.6522(5) 0.7790(4) 0.018(2) 1.0000 Uiso . . . . . . .
O421 O 0.6308(4) 0.3561(5) 0.8612(4) 0.0136(18) 1.0000 Uiso . . . . . . .
O422 O -0.0196(4) 0.6481(4) 0.9214(4) 0.0167(17) 1.0000 Uiso . . . . . . .
O423 O 0.3491(5) 0.3713(6) 1.0213(4) 0.022(2) 1.0000 Uiso . . . . . . .
O424 O 0.6989(3) 0.6389(4) 1.0647(3) 0.0130(16) 1.0000 Uiso . . . . . . .
O425 O 0.6577(5) 1.0892(6) 1.1191(5) 0.022(2) 1.0000 Uiso . . . . . . .
O426 O 0.5405(5) 1.0418(5) 0.7355(5) 0.025(2) 1.0000 Uiso . . . . . . .
O427 O 0.2456(5) 1.0604(6) 0.8758(5) 0.025(3) 1.0000 Uiso . . . . . . .
O428 O 0.5953(4) -0.0435(5) 0.9296(4) 0.019(2) 1.0000 Uiso . . . . . . .
O429 O 0.3222(4) -0.0323(5) 1.0854(4) 0.0220(19) 1.0000 Uiso . . . . . . .
O430 O 0.6624(5) 0.4051(6) 1.1425(5) 0.028(2) 1.0000 Uiso . . . . . . .
O431 O 0.5124(4) 0.4127(5) 0.6953(4) 0.021(2) 1.0000 Uiso . . . . . . .
O432 O 0.2319(5) 0.3882(6) 0.8561(5) 0.029(3) 1.0000 Uiso . . . . . . .
O433 O 0.6042(5) 0.6136(6) 0.9428(5) 0.027(2) 1.0000 Uiso . . . . . . .
O434 O 0.4533(5) 0.6200(6) 0.5084(5) 0.031(3) 1.0000 Uiso . . . . . . .
O435 O 0.3042(5) 0.5739(5) 1.0522(5) 0.023(2) 1.0000 Uiso . . . . . . .
O436 O 0.6671(5) 0.7316(6) 1.1394(5) 0.034(2) 1.0000 Uiso . . . . . . .
O437 O 0.5122(4) 0.7420(5) 0.7043(4) 0.021(2) 1.0000 Uiso . . . . . . .
O438 O 0.3844(5) 0.7286(6) 1.3011(5) 0.027(2) 1.0000 Uiso . . . . . . .
O439 O 0.2417(5) 0.7160(5) 0.8703(4) 0.022(2) 1.0000 Uiso . . . . . . .
O440 O 0.5921(5) 0.2772(6) 0.9393(5) 0.027(2) 1.0000 Uiso . . . . . . .
O441 O 0.4467(4) 0.2713(5) 0.5017(4) 0.024(2) 1.0000 Uiso . . . . . . .

loop_
_atom_type_symbol
_atom_type_scat_dispersion_real
_atom_type_scat_dispersion_imag
_atom_type_scat_Cromer_Mann_a1
_atom_type_scat_Cromer_Mann_b1
_atom_type_scat_Cromer_Mann_a2
_atom_type_scat_Cromer_Mann_b2
_atom_type_scat_Cromer_Mann_a3
_atom_type_scat_Cromer_Mann_b3
_atom_type_scat_Cromer_Mann_a4
_atom_type_scat_Cromer_Mann_b4
_atom_type_scat_Cromer_Mann_c
_atom_type_scat_source
Mo -1.6832 0.6857 3.7025 0.2772 17.2356 1.0958 12.8876 11.0040 3.7429 61.6584 4.3875 'International Tables Vol C 4.2.6.8 and 6.1.1.4'
O 0.0106 0.0060 3.0485 13.2771 2.2868 5.7011 1.5463 0.3239 0.8670 32.9089 0.2508 'International Tables Vol C 4.2.6.8 and 6.1.1.4'
P 0.1023 0.0942 6.4345 1.9067 4.1791 27.1570 1.7800 0.5260 1.4908 68.1645 1.1149 'International Tables Vol C 4.2.6.8 and 6.1.1.4'

loop_
_geom_angle_atom_site_label_1
_geom_angle_site_symmetry_1
_geom_angle_atom_site_label_2
_geom_angle_site_symmetry_2
_geom_angle_atom_site_label_3
_geom_angle_site_symmetry_3
_geom_angle
_geom_angle_publ_flag
O152 . Mo1 . O157 . 85.1(4) yes
O152 . Mo1 . O174 . 166.3(4) yes
O157 . Mo1 . O174 . 81.6(4) yes
O152 . Mo1 . O208 . 87.4(4) yes
O157 . Mo1 . O208 . 80.9(4) yes
O174 . Mo1 . O208 . 93.5(4) yes
O152 . Mo1 . O225 . 87.1(4) yes
O157 . Mo1 . O225 . 84.1(4) yes
O174 . Mo1 . O225 . 88.5(4) yes
O208 . Mo1 . O225 . 164.4(4) yes
O152 . Mo1 . O268 . 101.2(5) yes
O157 . Mo1 . O268 . 173.7(5) yes
O174 . Mo1 . O268 . 92.1(5) yes
O208 . Mo1 . O268 . 99.3(5) yes
O225 . Mo1 . O268 . 96.1(5) yes
O209 2_464 Mo2 . O158 . 81.0(4) yes
O209 2_464 Mo2 . O175 . 92.3(4) yes
O158 . Mo2 . O175 . 85.1(4) yes
O209 2_464 Mo2 . O226 . 164.7(4) yes
O158 . Mo2 . O226 . 83.9(4) yes
O175 . Mo2 . O226 . 88.5(4) yes
O209 2_464 Mo2 . O255 . 87.6(4) yes
O158 . Mo2 . O255 . 84.3(4) yes
O175 . Mo2 . O255 . 169.3(4) yes
O226 . Mo2 . O255 . 88.8(4) yes
O209 2_464 Mo2 . O269 . 97.2(4) yes
O158 . Mo2 . O269 . 176.2(5) yes
O175 . Mo2 . O269 . 91.6(5) yes
O226 . Mo2 . O269 . 98.0(4) yes
O255 . Mo2 . O269 . 99.0(5) yes
O159 . Mo3 . O176 . 79.9(4) yes
O159 . Mo3 . O210 . 82.3(4) yes
O176 . Mo3 . O210 . 91.9(4) yes
O159 . Mo3 . O227 . 83.1(4) yes
O176 . Mo3 . O227 . 87.5(4) yes
O210 . Mo3 . O227 . 165.3(4) yes
O159 . Mo3 . O252 . 87.3(4) yes
O176 . Mo3 . O252 . 167.2(4) yes
O210 . Mo3 . O252 . 87.3(4) yes
O227 . Mo3 . O252 . 90.2(4) yes
O159 . Mo3 . O270 . 171.3(5) yes
O176 . Mo3 . O270 . 91.4(5) yes
O210 . Mo3 . O270 . 97.7(4) yes
O227 . Mo3 . O270 . 97.0(5) yes
O252 . Mo3 . O270 . 101.5(5) yes
O149 . Mo4 . O160 . 84.7(4) yes
O149 . Mo4 . O177 . 166.6(4) yes
O160 . Mo4 . O177 . 82.0(4) yes
O149 . Mo4 . O211 . 90.9(4) yes
O160 . Mo4 . O211 . 84.7(4) yes
O177 . Mo4 . O211 . 88.1(4) yes
O149 . Mo4 . O228 . 90.8(5) yes
O160 . Mo4 . O228 . 82.4(4) yes
O177 . Mo4 . O228 . 87.2(4) yes
O211 . Mo4 . O228 . 166.7(4) yes
O149 . Mo4 . O271 . 97.8(5) yes
O160 . Mo4 . O271 . 175.6(4) yes
O177 . Mo4 . O271 . 95.5(4) yes
O211 . Mo4 . O271 . 98.9(4) yes
O228 . Mo4 . O271 . 93.9(5) yes
O229 2_565 Mo5 . O161 . 81.6(4) yes
O229 2_565 Mo5 . O178 . 90.4(4) yes
O161 . Mo5 . O178 . 83.7(4) yes
O229 2_565 Mo5 . O212 . 163.7(4) yes
O161 . Mo5 . O212 . 82.4(4) yes
O178 . Mo5 . O212 . 91.2(4) yes
O229 2_565 Mo5 . O254 . 88.3(4) yes
O161 . Mo5 . O254 . 86.3(4) yes
O178 . Mo5 . O254 . 170.0(4) yes
O212 . Mo5 . O254 . 87.3(4) yes
O229 2_565 Mo5 . O272 . 96.5(5) yes
O161 . Mo5 . O272 . 175.7(4) yes
O178 . Mo5 . O272 . 92.5(5) yes
O212 . Mo5 . O272 . 99.6(5) yes
O254 . Mo5 . O272 . 97.5(5) yes
O162 . Mo6 . O179 . 83.2(4) yes
O162 . Mo6 . O213 . 83.3(4) yes
O179 . Mo6 . O213 . 88.2(4) yes
O162 . Mo6 . O230 . 81.4(4) yes
O179 . Mo6 . O230 . 90.4(4) yes
O213 . Mo6 . O230 . 164.6(4) yes
O162 . Mo6 . O260 . 84.7(4) yes
O179 . Mo6 . O260 . 167.3(4) yes
O213 . Mo6 . O260 . 86.5(4) yes
O230 . Mo6 . O260 . 91.6(4) yes
O162 . Mo6 . O273 . 174.8(5) yes
O179 . Mo6 . O273 . 92.7(5) yes
O213 . Mo6 . O273 . 99.9(5) yes
O230 . Mo6 . O273 . 95.5(5) yes
O260 . Mo6 . O273 . 99.5(5) yes
O163 . Mo7 . O180 . 80.2(4) yes
O163 . Mo7 . O214 . 82.3(4) yes
O180 . Mo7 . O214 . 93.4(4) yes
O163 . Mo7 . O231 . 88.6(4) yes
O180 . Mo7 . O231 . 87.4(4) yes
O214 . Mo7 . O231 . 170.6(4) yes
O163 . Mo7 . O261 . 84.5(4) yes
O180 . Mo7 . O261 . 164.3(4) yes
O214 . Mo7 . O261 . 88.3(4) yes
O231 . Mo7 . O261 . 88.5(4) yes
O163 . Mo7 . O274 . 173.9(5) yes
O180 . Mo7 . O274 . 94.2(5) yes
O214 . Mo7 . O274 . 95.7(5) yes
O231 . Mo7 . O274 . 93.6(5) yes
O261 . Mo7 . O274 . 101.2(5) yes
O164 . Mo8 . O181 . 85.5(3) yes
O164 . Mo8 . O215 . 84.1(3) yes
O181 . Mo8 . O215 . 87.5(4) yes
O164 . Mo8 . O232 . 82.3(3) yes
O181 . Mo8 . O232 . 87.6(4) yes
O215 . Mo8 . O232 . 165.8(4) yes
O164 . Mo8 . O257 . 83.3(4) yes
O181 . Mo8 . O257 . 168.8(4) yes
O215 . Mo8 . O257 . 89.9(4) yes
O232 . Mo8 . O257 . 92.3(4) yes
O164 . Mo8 . O275 . 176.3(4) yes
O181 . Mo8 . O275 . 93.2(5) yes
O215 . Mo8 . O275 . 99.3(5) yes
O232 . Mo8 . O275 . 94.3(5) yes
O257 . Mo8 . O275 . 98.0(5) yes
O165 . Mo9 . O182 . 83.6(4) yes
O165 . Mo9 . O216 . 83.7(4) yes
O182 . Mo9 . O216 . 88.1(4) yes
O165 . Mo9 . O233 . 79.5(4) yes
O182 . Mo9 . O233 . 91.9(4) yes
O216 . Mo9 . O233 . 163.1(4) yes
O165 . Mo9 . O276 . 173.8(4) yes
O182 . Mo9 . O276 . 90.6(5) yes
O216 . Mo9 . O276 . 98.5(5) yes
O233 . Mo9 . O276 . 98.4(5) yes
O165 . Mo9 . O308 . 86.4(4) yes
O182 . Mo9 . O308 . 170.0(4) yes
O216 . Mo9 . O308 . 89.9(5) yes
O233 . Mo9 . O308 . 87.1(4) yes
O276 . Mo9 . O308 . 99.4(5) yes
O166 . Mo10 . O183 . 82.3(4) yes
O166 . Mo10 . O217 . 84.0(4) yes
O183 . Mo10 . O217 . 90.1(4) yes
O166 . Mo10 . O234 . 79.7(4) yes
O183 . Mo10 . O234 . 86.5(4) yes
O217 . Mo10 . O234 . 163.7(4) yes
O166 . Mo10 . O258 . 83.1(4) yes
O183 . Mo10 . O258 . 164.9(4) yes
O217 . Mo10 . O258 . 92.2(4) yes
O234 . Mo10 . O258 . 87.2(4) yes
O166 . Mo10 . O277 . 175.9(4) yes
O183 . Mo10 . O277 . 95.3(5) yes
O217 . Mo10 . O277 . 99.3(5) yes
O234 . Mo10 . O277 . 96.9(5) yes
O258 . Mo10 . O277 . 99.0(5) yes
O167 . Mo11 . O184 . 82.0(4) yes
O167 . Mo11 . O218 . 82.3(4) yes
O184 . Mo11 . O218 . 93.6(4) yes
O167 . Mo11 . O235 . 85.1(4) yes
O184 . Mo11 . O235 . 86.5(4) yes
O218 . Mo11 . O235 . 167.3(4) yes
O167 . Mo11 . O259 . 86.1(4) yes
O184 . Mo11 . O259 . 168.0(4) yes
O218 . Mo11 . O259 . 86.5(4) yes
O235 . Mo11 . O259 . 90.7(4) yes
O167 . Mo11 . O278 . 173.8(4) yes
O184 . Mo11 . O278 . 92.2(5) yes
O218 . Mo11 . O278 . 95.9(4) yes
O235 . Mo11 . O278 . 96.9(4) yes
O259 . Mo11 . O278 . 99.8(4) yes
O168 . Mo12 . O185 . 78.7(4) yes
O168 . Mo12 . O219 . 84.1(4) yes
O185 . Mo12 . O219 . 89.8(4) yes
O168 . Mo12 . O236 . 84.2(4) yes
O185 . Mo12 . O236 . 90.4(4) yes
O219 . Mo12 . O236 . 168.1(4) yes
O168 . Mo12 . O267 . 89.0(3) yes
O185 . Mo12 . O267 . 167.7(4) yes
O219 . Mo12 . O267 . 87.5(4) yes
O236 . Mo12 . O267 . 89.8(4) yes
O168 . Mo12 . O279 . 172.2(4) yes
O185 . Mo12 . O279 . 93.5(4) yes
O219 . Mo12 . O279 . 95.3(4) yes
O236 . Mo12 . O279 . 96.6(4) yes
O267 . Mo12 . O279 . 98.8(4) yes
O237 2_565 Mo13 . O169 . 86.3(4) yes
O237 2_565 Mo13 . O186 . 89.1(4) yes
O169 . Mo13 . O186 . 81.6(4) yes
O237 2_565 Mo13 . O220 . 163.8(4) yes
O169 . Mo13 . O220 . 77.5(4) yes
O186 . Mo13 . O220 . 89.7(4) yes
O237 2_565 Mo13 . O280 . 98.3(5) yes
O169 . Mo13 . O280 . 172.5(5) yes
O186 . Mo13 . O280 . 92.4(5) yes
O220 . Mo13 . O280 . 98.0(5) yes
O237 2_565 Mo13 . O309 . 86.2(4) yes
O169 . Mo13 . O309 . 85.5(4) yes
O186 . Mo13 . O309 . 166.5(4) yes
O220 . Mo13 . O309 . 91.4(4) yes
O280 . Mo13 . O309 . 100.7(5) yes
P84 . Mo14 . O170 . 101.2(2) yes
P84 . Mo14 . O187 . 90.0(3) yes
O170 . Mo14 . O187 . 77.6(4) yes
P84 . Mo14 . O221 . 20.4(3) yes
O170 . Mo14 . O221 . 81.3(3) yes
O187 . Mo14 . O221 . 90.1(4) yes
P84 . Mo14 . O238 . 176.8(3) yes
O170 . Mo14 . O238 . 81.2(4) yes
O187 . Mo14 . O238 . 88.5(5) yes
O221 . Mo14 . O238 . 162.3(4) yes
P84 . Mo14 . O262 . 91.0(3) yes
O170 . Mo14 . O262 . 89.2(4) yes
O187 . Mo14 . O262 . 166.7(4) yes
O221 . Mo14 . O262 . 86.3(4) yes
O238 . Mo14 . O262 . 91.1(4) yes
P84 . Mo14 . O281 . 78.4(4) yes
O170 . Mo14 . O281 . 170.0(5) yes
O187 . Mo14 . O281 . 92.4(5) yes
O221 . Mo14 . O281 . 98.8(5) yes
O238 . Mo14 . O281 . 98.9(5) yes
O262 . Mo14 . O281 . 100.8(5) yes
O171 . Mo15 . O188 . 82.2(4) yes
O171 . Mo15 . O222 . 84.0(4) yes
O188 . Mo15 . O222 . 86.9(4) yes
O171 . Mo15 . O239 . 84.8(4) yes
O188 . Mo15 . O239 . 93.0(4) yes
O222 . Mo15 . O239 . 168.8(4) yes
O171 . Mo15 . O263 . 84.4(4) yes
O188 . Mo15 . O263 . 166.5(4) yes
O222 . Mo15 . O263 . 92.9(4) yes
O239 . Mo15 . O263 . 84.6(5) yes
O171 . Mo15 . O282 . 174.3(4) yes
O188 . Mo15 . O282 . 92.4(5) yes
O222 . Mo15 . O282 . 97.1(5) yes
O239 . Mo15 . O282 . 94.1(5) yes
O263 . Mo15 . O282 . 101.0(5) yes
P80 . Mo16 . O172 . 105.2(3) yes
P80 . Mo16 . O189 . 99.9(3) yes
O172 . Mo16 . O189 . 81.1(4) yes
P80 . Mo16 . O223 . 23.1(3) yes
O172 . Mo16 . O223 . 83.1(4) yes
O189 . Mo16 . O223 . 90.4(4) yes
P80 . Mo16 . O240 . 167.6(3) yes
O172 . Mo16 . O240 . 81.4(4) yes
O189 . Mo16 . O240 . 91.4(4) yes
O223 . Mo16 . O240 . 164.0(4) yes
P80 . Mo16 . O264 . 83.8(3) yes
O172 . Mo16 . O264 . 85.0(4) yes
O189 . Mo16 . O264 . 166.1(4) yes
O223 . Mo16 . O264 . 88.1(4) yes
O240 . Mo16 . O264 . 86.4(4) yes
P80 . Mo16 . O283 . 74.4(3) yes
O172 . Mo16 . O283 . 173.3(4) yes
O189 . Mo16 . O283 . 92.3(4) yes
O223 . Mo16 . O283 . 95.6(4) yes
O240 . Mo16 . O283 . 100.2(4) yes
O264 . Mo16 . O283 . 101.6(4) yes
O173 . Mo17 . O190 . 82.2(4) yes
O173 . Mo17 . O224 . 85.0(4) yes
O190 . Mo17 . O224 . 86.7(4) yes
O173 . Mo17 . O241 . 80.9(4) yes
O190 . Mo17 . O241 . 90.7(4) yes
O224 . Mo17 . O241 . 165.8(4) yes
O173 . Mo17 . O265 . 86.3(4) yes
O190 . Mo17 . O265 . 168.4(4) yes
O224 . Mo17 . O265 . 90.2(4) yes
O241 . Mo17 . O265 . 89.6(4) yes
O173 . Mo17 . O284 . 173.9(4) yes
O190 . Mo17 . O284 . 94.1(4) yes
O224 . Mo17 . O284 . 99.7(5) yes
O241 . Mo17 . O284 . 94.4(4) yes
O265 . Mo17 . O284 . 97.4(5) yes
O285 . Mo18 . O289 . 84.3(4) yes
O285 . Mo18 . O297 . 83.3(4) yes
O289 . Mo18 . O297 . 85.9(4) yes
O285 . Mo18 . O301 . 82.6(4) yes
O289 . Mo18 . O301 . 90.3(4) yes
O297 . Mo18 . O301 . 165.7(4) yes
O285 . Mo18 . O311 . 176.4(5) yes
O289 . Mo18 . O311 . 92.1(5) yes
O297 . Mo18 . O311 . 96.4(5) yes
O301 . Mo18 . O311 . 97.5(4) yes
O285 . Mo18 . O408 . 84.8(4) yes
O289 . Mo18 . O408 . 168.8(4) yes
O297 . Mo18 . O408 . 89.9(4) yes
O301 . Mo18 . O408 . 91.2(4) yes
O311 . Mo18 . O408 . 98.7(5) yes
O256 . Mo19 . O286 . 84.0(4) yes
O256 . Mo19 . O290 . 166.3(4) yes
O286 . Mo19 . O290 . 82.5(4) yes
O256 . Mo19 . O298 . 89.8(4) yes
O286 . Mo19 . O298 . 76.5(4) yes
O290 . Mo19 . O298 . 89.7(4) yes
O256 . Mo19 . O302 . 87.2(4) yes
O286 . Mo19 . O302 . 86.9(4) yes
O290 . Mo19 . O302 . 89.3(4) yes
O298 . Mo19 . O302 . 163.4(4) yes
O256 . Mo19 . O312 . 101.0(5) yes
O286 . Mo19 . O312 . 172.5(5) yes
O290 . Mo19 . O312 . 92.7(5) yes
O298 . Mo19 . O312 . 97.8(4) yes
O302 . Mo19 . O312 . 98.8(4) yes
O303 2_565 Mo20 . O266 . 85.5(4) yes
O303 2_565 Mo20 . O287 . 87.3(4) yes
O266 . Mo20 . O287 . 86.6(4) yes
O303 2_565 Mo20 . O291 . 86.8(4) yes
O266 . Mo20 . O291 . 163.4(4) yes
O287 . Mo20 . O291 . 78.4(4) yes
O303 2_565 Mo20 . O299 . 168.1(4) yes
O266 . Mo20 . O299 . 90.7(4) yes
O287 . Mo20 . O299 . 81.2(4) yes
O291 . Mo20 . O299 . 93.8(4) yes
O303 2_565 Mo20 . O313 . 96.4(4) yes
O266 . Mo20 . O313 . 102.6(5) yes
O287 . Mo20 . O313 . 170.4(5) yes
O291 . Mo20 . O313 . 92.9(4) yes
O299 . Mo20 . O313 . 95.5(4) yes
O292 2_575 Mo21 . O300 1_655 85.7(4) yes
O292 2_575 Mo21 . O410 1_655 166.2(4) yes
O300 1_655 Mo21 . O410 1_655 89.0(4) yes
O292 2_575 Mo21 . O288 . 81.0(3) yes
O300 1_655 Mo21 . O288 . 87.2(4) yes
O410 1_655 Mo21 . O288 . 86.1(4) yes
O292 2_575 Mo21 . O304 . 93.8(4) yes
O300 1_655 Mo21 . O304 . 168.0(4) yes
O410 1_655 Mo21 . O304 . 88.7(4) yes
O288 . Mo21 . O304 . 80.9(3) yes
O292 2_575 Mo21 . O314 . 93.1(4) yes
O300 1_655 Mo21 . O314 . 98.0(4) yes
O410 1_655 Mo21 . O314 . 100.2(4) yes
O288 . Mo21 . O314 . 171.8(4) yes
O304 . Mo21 . O314 . 93.9(4) yes
O127 . Mo22 . O131 . 83.2(4) yes
O127 . Mo22 . O139 . 83.1(4) yes
O131 . Mo22 . O139 . 86.6(4) yes
O127 . Mo22 . O143 . 83.1(4) yes
O131 . Mo22 . O143 . 88.2(4) yes
O139 . Mo22 . O143 . 165.7(4) yes
O127 . Mo22 . O153 . 177.2(5) yes
O131 . Mo22 . O153 . 94.4(5) yes
O139 . Mo22 . O153 . 98.3(5) yes
O143 . Mo22 . O153 . 95.4(5) yes
O127 . Mo22 . O251 . 84.7(4) yes
O131 . Mo22 . O251 . 167.9(4) yes
O139 . Mo22 . O251 . 91.6(4) yes
O143 . Mo22 . O251 . 90.6(4) yes
O153 . Mo22 . O251 . 97.7(5) yes
O128 . Mo23 . O132 . 79.2(4) yes
O128 . Mo23 . O140 . 85.7(4) yes
O132 . Mo23 . O140 . 90.1(4) yes
O128 . Mo23 . O144 . 79.6(3) yes
O132 . Mo23 . O144 . 90.4(4) yes
O140 . Mo23 . O144 . 165.0(4) yes
O128 . Mo23 . O154 . 171.1(5) yes
O132 . Mo23 . O154 . 92.2(5) yes
O140 . Mo23 . O154 . 96.3(5) yes
O144 . Mo23 . O154 . 98.7(5) yes
O128 . Mo23 . O413 . 92.1(4) yes
O132 . Mo23 . O413 . 171.1(4) yes
O140 . Mo23 . O413 . 88.0(4) yes
O144 . Mo23 . O413 . 89.2(4) yes
O154 . Mo23 . O413 . 96.6(5) yes
O129 . Mo24 . O133 . 80.0(4) yes
O129 . Mo24 . O141 . 85.7(4) yes
O133 . Mo24 . O141 . 86.8(4) yes
O129 . Mo24 . O145 . 83.7(4) yes
O133 . Mo24 . O145 . 91.9(4) yes
O141 . Mo24 . O145 . 169.4(4) yes
O129 . Mo24 . O155 . 171.8(4) yes
O133 . Mo24 . O155 . 92.9(4) yes
O141 . Mo24 . O155 . 97.9(4) yes
O145 . Mo24 . O155 . 92.7(4) yes
O129 . Mo24 . O423 . 86.7(4) yes
O133 . Mo24 . O423 . 166.3(4) yes
O141 . Mo24 . O423 . 89.1(4) yes
O145 . Mo24 . O423 . 89.7(4) yes
O155 . Mo24 . O423 . 100.6(5) yes
O130 . Mo25 . O134 . 81.6(4) yes
O130 . Mo25 . O142 . 83.7(3) yes
O134 . Mo25 . O142 . 94.0(4) yes
O130 . Mo25 . O146 . 83.9(4) yes
O134 . Mo25 . O146 . 87.1(4) yes
O142 . Mo25 . O146 . 167.3(4) yes
O130 . Mo25 . O156 . 175.0(4) yes
O134 . Mo25 . O156 . 93.4(5) yes
O142 . Mo25 . O156 . 95.9(4) yes
O146 . Mo25 . O156 . 96.7(4) yes
O130 . Mo25 . O253 . 83.6(4) yes
O134 . Mo25 . O253 . 165.1(4) yes
O142 . Mo25 . O253 . 85.9(4) yes
O146 . Mo25 . O253 . 89.8(4) yes
O156 . Mo25 . O253 . 101.4(5) yes
O383 1_565 Mo26 . O310 . 91.8(4) yes
O383 1_565 Mo26 . O315 . 80.3(4) yes
O310 . Mo26 . O315 . 86.3(4) yes
O383 1_565 Mo26 . O332 . 88.9(4) yes
O310 . Mo26 . O332 . 167.7(4) yes
O315 . Mo26 . O332 . 81.7(4) yes
O383 1_565 Mo26 . O366 . 167.0(4) yes
O310 . Mo26 . O366 . 90.7(5) yes
O315 . Mo26 . O366 . 87.2(4) yes
O332 . Mo26 . O366 . 85.9(4) yes
O383 1_565 Mo26 . O425 . 93.3(5) yes
O310 . Mo26 . O425 . 99.0(5) yes
O315 . Mo26 . O425 . 171.9(5) yes
O332 . Mo26 . O425 . 93.2(5) yes
O366 . Mo26 . O425 . 98.9(5) yes
O316 . Mo27 . O333 . 82.9(4) yes
O316 . Mo27 . O367 . 82.7(4) yes
O333 . Mo27 . O367 . 93.8(4) yes
O316 . Mo27 . O384 . 85.9(4) yes
O333 . Mo27 . O384 . 88.8(4) yes
O367 . Mo27 . O384 . 167.9(4) yes
O316 . Mo27 . O412 . 86.7(4) yes
O333 . Mo27 . O412 . 167.8(4) yes
O367 . Mo27 . O412 . 91.1(4) yes
O384 . Mo27 . O412 . 84.3(4) yes
O316 . Mo27 . O426 . 172.8(5) yes
O333 . Mo27 . O426 . 91.8(5) yes
O367 . Mo27 . O426 . 92.8(5) yes
O384 . Mo27 . O426 . 98.9(5) yes
O412 . Mo27 . O426 . 99.1(5) yes
O317 . Mo28 . O334 . 81.4(4) yes
O317 . Mo28 . O368 . 80.7(4) yes
O334 . Mo28 . O368 . 91.2(4) yes
O317 . Mo28 . O385 . 85.2(4) yes
O334 . Mo28 . O385 . 88.7(4) yes
O368 . Mo28 . O385 . 165.7(4) yes
O317 . Mo28 . O409 . 86.9(4) yes
O334 . Mo28 . O409 . 168.1(4) yes
O368 . Mo28 . O409 . 89.1(4) yes
O385 . Mo28 . O409 . 88.1(4) yes
O317 . Mo28 . O427 . 173.1(5) yes
O334 . Mo28 . O427 . 92.2(5) yes
O368 . Mo28 . O427 . 96.9(5) yes
O385 . Mo28 . O427 . 97.4(5) yes
O409 . Mo28 . O427 . 99.6(5) yes
O335 1_545 Mo29 . O386 1_545 88.9(4) yes
O335 1_545 Mo29 . P116 . 88.3(3) yes
O386 1_545 Mo29 . P116 . 175.3(3) yes
O335 1_545 Mo29 . O307 . 166.0(4) yes
O386 1_545 Mo29 . O307 . 90.5(4) yes
P116 . Mo29 . O307 . 93.1(3) yes
O335 1_545 Mo29 . O318 . 84.2(4) yes
O386 1_545 Mo29 . O318 . 82.6(4) yes
P116 . Mo29 . O318 . 100.8(3) yes
O307 . Mo29 . O318 . 81.8(4) yes
O335 1_545 Mo29 . O369 . 89.4(4) yes
O386 1_545 Mo29 . O369 . 164.4(4) yes
P116 . Mo29 . O369 . 19.3(3) yes
O307 . Mo29 . O369 . 87.4(4) yes
O318 . Mo29 . O369 . 81.7(4) yes
O335 1_545 Mo29 . O428 . 94.1(5) yes
O386 1_545 Mo29 . O428 . 99.4(5) yes
P116 . Mo29 . O428 . 77.1(4) yes
O307 . Mo29 . O428 . 99.8(5) yes
O318 . Mo29 . O428 . 177.4(5) yes
O369 . Mo29 . O428 . 96.3(4) yes
O387 1_545 Mo30 . P118 . 165.7(3) yes
O387 1_545 Mo30 . O319 . 84.9(4) yes
P118 . Mo30 . O319 . 104.1(3) yes
O387 1_545 Mo30 . O336 . 92.0(4) yes
P118 . Mo30 . O336 . 100.1(3) yes
O319 . Mo30 . O336 . 82.5(4) yes
O387 1_545 Mo30 . O370 . 165.1(3) yes
P118 . Mo30 . O370 . 24.0(2) yes
O319 . Mo30 . O370 . 81.0(3) yes
O336 . Mo30 . O370 . 90.9(4) yes
O387 1_545 Mo30 . O411 . 86.2(4) yes
P118 . Mo30 . O411 . 83.6(3) yes
O319 . Mo30 . O411 . 84.7(4) yes
O336 . Mo30 . O411 . 167.1(3) yes
O370 . Mo30 . O411 . 87.7(3) yes
O387 1_545 Mo30 . O429 . 100.7(4) yes
P118 . Mo30 . O429 . 71.3(3) yes
O319 . Mo30 . O429 . 173.0(4) yes
O336 . Mo30 . O429 . 93.1(4) yes
O370 . Mo30 . O429 . 93.7(4) yes
O411 . Mo30 . O429 . 99.8(4) yes
O371 2_565 Mo31 . O320 . 83.8(4) yes
O371 2_565 Mo31 . O337 . 87.5(4) yes
O320 . Mo31 . O337 . 82.8(4) yes
O371 2_565 Mo31 . O388 . 162.4(4) yes
O320 . Mo31 . O388 . 78.9(4) yes
O337 . Mo31 . O388 . 93.6(4) yes
O371 2_565 Mo31 . O417 . 87.0(4) yes
O320 . Mo31 . O417 . 87.8(4) yes
O337 . Mo31 . O417 . 169.6(4) yes
O388 . Mo31 . O417 . 88.9(4) yes
O371 2_565 Mo31 . O430 . 101.4(5) yes
O320 . Mo31 . O430 . 170.7(5) yes
O337 . Mo31 . O430 . 89.7(5) yes
O388 . Mo31 . O430 . 96.2(5) yes
O417 . Mo31 . O430 . 100.1(5) yes
O321 . Mo32 . O338 . 84.9(4) yes
O321 . Mo32 . O372 . 84.7(4) yes
O338 . Mo32 . O372 . 91.8(4) yes
O321 . Mo32 . O389 . 81.4(4) yes
O338 . Mo32 . O389 . 85.1(4) yes
O372 . Mo32 . O389 . 166.0(4) yes
O321 . Mo32 . O418 . 82.7(4) yes
O338 . Mo32 . O418 . 166.8(4) yes
O372 . Mo32 . O418 . 91.5(4) yes
O389 . Mo32 . O418 . 88.5(4) yes
O321 . Mo32 . O431 . 176.8(5) yes
O338 . Mo32 . O431 . 94.1(5) yes
O372 . Mo32 . O431 . 98.3(5) yes
O389 . Mo32 . O431 . 95.5(4) yes
O418 . Mo32 . O431 . 98.0(5) yes
O322 . Mo33 . O339 . 84.1(4) yes
O322 . Mo33 . O373 . 84.5(4) yes
O339 . Mo33 . O373 . 86.6(4) yes
O322 . Mo33 . O390 . 82.8(4) yes
O339 . Mo33 . O390 . 91.2(4) yes
O373 . Mo33 . O390 . 167.3(4) yes
O322 . Mo33 . O414 . 84.9(4) yes
O339 . Mo33 . O414 . 168.8(4) yes
O373 . Mo33 . O414 . 90.4(4) yes
O390 . Mo33 . O414 . 89.5(4) yes
O322 . Mo33 . O432 . 176.0(5) yes
O339 . Mo33 . O432 . 92.0(5) yes
O373 . Mo33 . O432 . 95.9(5) yes
O390 . Mo33 . O432 . 96.6(5) yes
O414 . Mo33 . O432 . 99.0(5) yes
O150 . Mo34 . O323 . 87.5(4) yes
O150 . Mo34 . O340 . 164.2(4) yes
O323 . Mo34 . O340 . 76.8(4) yes
O150 . Mo34 . O374 . 87.7(4) yes
O323 . Mo34 . O374 . 86.7(3) yes
O340 . Mo34 . O374 . 92.5(4) yes
O150 . Mo34 . O391 . 89.1(4) yes
O323 . Mo34 . O391 . 82.7(4) yes
O340 . Mo34 . O391 . 87.7(4) yes
O374 . Mo34 . O391 . 169.1(4) yes
O150 . Mo34 . O433 . 100.7(5) yes
O323 . Mo34 . O433 . 171.7(5) yes
O340 . Mo34 . O433 . 95.0(5) yes
O374 . Mo34 . O433 . 95.3(5) yes
O391 . Mo34 . O433 . 95.6(5) yes
O415 2_564 Mo35 . O324 . 82.1(4) yes
O415 2_564 Mo35 . O341 . 165.6(4) yes
O324 . Mo35 . O341 . 83.9(4) yes
O415 2_564 Mo35 . O375 . 93.2(4) yes
O324 . Mo35 . O375 . 80.4(4) yes
O341 . Mo35 . O375 . 87.9(4) yes
O415 2_564 Mo35 . O392 . 85.6(4) yes
O324 . Mo35 . O392 . 83.6(4) yes
O341 . Mo35 . O392 . 89.4(5) yes
O375 . Mo35 . O392 . 163.9(4) yes
O415 2_564 Mo35 . O434 . 101.5(5) yes
O324 . Mo35 . O434 . 175.6(5) yes
O341 . Mo35 . O434 . 92.7(6) yes
O375 . Mo35 . O434 . 96.7(5) yes
O392 . Mo35 . O434 . 99.2(5) yes
O325 . Mo36 . O342 . 84.1(4) yes
O325 . Mo36 . O376 . 85.7(4) yes
O342 . Mo36 . O376 . 84.9(4) yes
O325 . Mo36 . O393 . 79.8(4) yes
O342 . Mo36 . O393 . 87.0(4) yes
O376 . Mo36 . O393 . 164.0(4) yes
O325 . Mo36 . O416 . 84.1(4) yes
O342 . Mo36 . O416 . 168.2(4) yes
O376 . Mo36 . O416 . 93.2(4) yes
O393 . Mo36 . O416 . 92.0(4) yes
O325 . Mo36 . O435 . 175.1(5) yes
O342 . Mo36 . O435 . 94.4(5) yes
O376 . Mo36 . O435 . 98.9(5) yes
O393 . Mo36 . O435 . 95.4(5) yes
O416 . Mo36 . O435 . 97.4(5) yes
O326 . Mo37 . O343 . 81.5(4) yes
O326 . Mo37 . O377 . 82.4(4) yes
O343 . Mo37 . O377 . 92.0(4) yes
O326 . Mo37 . O394 . 80.4(4) yes
O343 . Mo37 . O394 . 86.0(4) yes
O377 . Mo37 . O394 . 162.8(4) yes
O326 . Mo37 . O424 . 85.6(4) yes
O343 . Mo37 . O424 . 166.9(4) yes
O377 . Mo37 . O424 . 88.2(4) yes
O394 . Mo37 . O424 . 89.9(4) yes
O326 . Mo37 . O436 . 174.2(5) yes
O343 . Mo37 . O436 . 92.7(5) yes
O377 . Mo37 . O436 . 98.3(5) yes
O394 . Mo37 . O436 . 98.9(5) yes
O424 . Mo37 . O436 . 100.2(5) yes
O151 . Mo38 . O327 . 87.9(4) yes
O151 . Mo38 . O344 . 167.9(4) yes
O327 . Mo38 . O344 . 80.9(3) yes
O151 . Mo38 . O378 . 87.7(5) yes
O327 . Mo38 . O378 . 85.5(4) yes
O344 . Mo38 . O378 . 87.0(4) yes
O151 . Mo38 . O395 . 90.8(4) yes
O327 . Mo38 . O395 . 81.9(4) yes
O344 . Mo38 . O395 . 92.0(4) yes
O378 . Mo38 . O395 . 167.3(4) yes
O151 . Mo38 . O437 . 99.1(5) yes
O327 . Mo38 . O437 . 172.0(4) yes
O344 . Mo38 . O437 . 92.4(4) yes
O378 . Mo38 . O437 . 98.5(5) yes
O395 . Mo38 . O437 . 94.1(4) yes
O328 . Mo39 . O345 . 80.5(4) yes
O328 . Mo39 . O379 . 84.9(4) yes
O345 . Mo39 . O379 . 90.7(4) yes
O328 . Mo39 . O396 . 84.2(4) yes
O345 . Mo39 . O396 . 90.7(4) yes
O379 . Mo39 . O396 . 168.6(4) yes
O328 . Mo39 . O419 . 85.4(4) yes
O345 . Mo39 . O419 . 165.8(4) yes
O379 . Mo39 . O419 . 86.5(4) yes
O396 . Mo39 . O419 . 89.4(4) yes
O328 . Mo39 . O438 . 171.9(5) yes
O345 . Mo39 . O438 . 91.4(5) yes
O379 . Mo39 . O438 . 95.8(5) yes
O396 . Mo39 . O438 . 95.5(5) yes
O419 . Mo39 . O438 . 102.7(5) yes
O329 . Mo40 . O346 . 81.7(4) yes
O329 . Mo40 . O380 . 80.3(4) yes
O346 . Mo40 . O380 . 92.6(4) yes
O329 . Mo40 . O397 . 90.1(4) yes
O346 . Mo40 . O397 . 85.3(4) yes
O380 . Mo40 . O397 . 170.4(4) yes
O329 . Mo40 . O420 . 86.4(4) yes
O346 . Mo40 . O420 . 167.6(4) yes
O380 . Mo40 . O420 . 88.8(4) yes
O397 . Mo40 . O420 . 91.2(4) yes
O329 . Mo40 . O439 . 173.0(5) yes
O346 . Mo40 . O439 . 94.5(5) yes
O380 . Mo40 . O439 . 94.1(5) yes
O397 . Mo40 . O439 . 95.4(5) yes
O420 . Mo40 . O439 . 97.7(5) yes
O330 . Mo41 . O347 . 81.8(4) yes
O330 . Mo41 . O381 . 80.0(4) yes
O347 . Mo41 . O381 . 88.7(4) yes
O330 . Mo41 . O398 . 83.6(4) yes
O347 . Mo41 . O398 . 89.3(4) yes
O381 . Mo41 . O398 . 163.6(4) yes
O330 . Mo41 . O421 . 87.1(4) yes
O347 . Mo41 . O421 . 168.9(4) yes
O381 . Mo41 . O421 . 89.7(4) yes
O398 . Mo41 . O421 . 89.1(4) yes
O330 . Mo41 . O440 . 172.9(5) yes
O347 . Mo41 . O440 . 91.4(5) yes
O381 . Mo41 . O440 . 98.0(5) yes
O398 . Mo41 . O440 . 98.3(5) yes
O421 . Mo41 . O440 . 99.7(5) yes
O422 2_564 Mo42 . O382 2_564 85.8(4) yes
O422 2_564 Mo42 . O331 . 94.8(4) yes
O382 2_564 Mo42 . O331 . 80.2(3) yes
O422 2_564 Mo42 . O348 . 171.8(4) yes
O382 2_564 Mo42 . O348 . 93.5(4) yes
O331 . Mo42 . O348 . 77.0(4) yes
O422 2_564 Mo42 . O399 . 89.8(4) yes
O382 2_564 Mo42 . O399 . 160.4(4) yes
O331 . Mo42 . O399 . 81.1(4) yes
O348 . Mo42 . O399 . 88.1(4) yes
O422 2_564 Mo42 . O441 . 98.4(5) yes
O382 2_564 Mo42 . O441 . 99.1(4) yes
O331 . Mo42 . O441 . 166.7(5) yes
O348 . Mo42 . O441 . 89.8(5) yes
O399 . Mo42 . O441 . 100.5(5) yes
O247 2_564 P43 . O136 2_564 101.8(5) yes
O247 2_564 P43 . O328 2_564 109.6(5) yes
O136 2_564 P43 . O328 2_564 110.3(6) yes
O247 2_564 P43 . O131 . 109.3(6) yes
O136 2_564 P43 . O131 . 109.8(6) yes
O328 2_564 P43 . O131 . 115.2(6) yes
O132 2_564 P44 . O127 . 118.4(6) yes
O132 2_564 P44 . O135 . 107.3(6) yes
O127 . P44 . O135 . 109.8(5) yes
O132 2_564 P44 . O250 . 110.9(6) yes
O127 . P44 . O250 . 108.5(5) yes
O135 . P44 . O250 . 100.4(5) yes
O133 . P45 . O138 . 110.5(5) yes
O133 . P45 . O147 . 109.1(5) yes
O138 . P45 . O147 . 101.8(5) yes
O133 . P45 . O166 . 115.0(5) yes
O138 . P45 . O166 . 110.6(5) yes
O147 . P45 . O166 . 109.0(5) yes
O129 . P46 . O134 . 115.8(6) yes
O129 . P46 . O137 . 111.5(6) yes
O134 . P46 . O137 . 108.6(6) yes
O129 . P46 . O148 . 106.1(5) yes
O134 . P46 . O148 . 113.0(6) yes
O137 . P46 . O148 . 100.8(5) yes
O135 . P47 . O150 . 108.0(5) yes
O135 . P47 . O218 . 101.7(5) yes
O150 . P47 . O218 . 113.2(6) yes
O135 . P47 . O238 . 106.6(6) yes
O150 . P47 . O238 . 110.9(6) yes
O218 . P47 . O238 . 115.5(6) yes
O136 . P48 . O141 . 103.9(5) yes
O136 . P48 . O144 . 104.0(5) yes
O141 . P48 . O144 . 114.9(5) yes
O136 . P48 . O149 . 107.2(6) yes
O141 . P48 . O149 . 113.5(6) yes
O144 . P48 . O149 . 112.2(6) yes
O137 . P49 . O152 . 106.3(6) yes
O137 . P49 . O380 . 102.1(5) yes
O152 . P49 . O380 . 115.3(6) yes
O137 . P49 . O393 . 108.5(6) yes
O152 . P49 . O393 . 111.7(6) yes
O380 . P49 . O393 . 112.1(6) yes
O139 2_465 P50 . O151 2_465 112.8(6) yes
O139 2_465 P50 . O138 . 104.4(5) yes
O151 2_465 P50 . O138 . 106.2(6) yes
O139 2_465 P50 . O146 . 112.9(5) yes
O151 2_465 P50 . O146 . 113.6(6) yes
O138 . P50 . O146 . 106.1(5) yes
O174 . P51 . O245 . 111.9(6) yes
O174 . P51 . O330 . 116.3(6) yes
O245 . P51 . O330 . 106.6(5) yes
O174 . P51 . O364 . 109.8(6) yes
O245 . P51 . O364 . 101.8(6) yes
O330 . P51 . O364 . 109.5(6) yes
O175 . P52 . O246 . 107.0(6) yes
O175 . P52 . O329 . 118.0(6) yes
O246 . P52 . O329 . 109.5(5) yes
O175 . P52 . O363 . 109.5(5) yes
O246 . P52 . O363 . 98.6(5) yes
O329 . P52 . O363 . 112.4(5) yes
O176 . P53 . O248 . 112.0(6) yes
O176 . P53 . O327 . 114.7(6) yes
O248 . P53 . O327 . 108.7(5) yes
O176 . P53 . O362 . 107.9(5) yes
O248 . P53 . O362 . 101.4(5) yes
O327 . P53 . O362 . 111.4(5) yes
O177 . P54 . O249 . 110.1(6) yes
O177 . P54 . O326 . 116.3(6) yes
O249 . P54 . O326 . 110.5(6) yes
O177 . P54 . O361 . 106.6(5) yes
O249 . P54 . O361 . 99.9(5) yes
O326 . P54 . O361 . 112.1(6) yes
O331 2_565 P55 . O178 . 118.8(6) yes
O331 2_565 P55 . O250 . 111.8(5) yes
O178 . P55 . O250 . 106.2(5) yes
O331 2_565 P55 . O365 . 108.4(6) yes
O178 . P55 . O365 . 112.0(5) yes
O250 . P55 . O365 . 97.6(5) yes
O179 . P56 . O318 . 116.6(6) yes
O179 . P56 . O352 . 108.5(6) yes
O318 . P56 . O352 . 112.5(6) yes
O179 . P56 . O403 . 109.5(6) yes
O318 . P56 . O403 . 109.3(5) yes
O352 . P56 . O403 . 99.0(5) yes
O180 . P57 . O317 . 117.3(6) yes
O180 . P57 . O351 . 109.1(6) yes
O317 . P57 . O351 . 108.4(6) yes
O180 . P57 . O402 . 110.4(6) yes
O317 . P57 . O402 . 107.8(5) yes
O351 . P57 . O402 . 102.8(5) yes
O181 . P58 . O306 . 112.1(5) yes
O181 . P58 . O316 . 113.5(6) yes
O306 . P58 . O316 . 109.9(5) yes
O181 . P58 . O350 . 107.3(5) yes
O306 . P58 . O350 . 101.0(5) yes
O316 . P58 . O350 . 112.4(5) yes
O182 . P59 . O315 . 113.4(6) yes
O182 . P59 . O349 . 109.9(5) yes
O315 . P59 . O349 . 111.8(5) yes
O182 . P59 . O406 . 109.6(5) yes
O315 . P59 . O406 . 109.4(5) yes
O349 . P59 . O406 . 102.1(5) yes
O183 . P60 . O319 . 117.9(6) yes
O183 . P60 . O354 . 105.1(6) yes
O319 . P60 . O354 . 113.2(6) yes
O183 . P60 . O405 . 109.0(6) yes
O319 . P60 . O405 . 109.0(6) yes
O354 . P60 . O405 . 101.3(6) yes
O184 . P61 . O288 . 115.5(6) yes
O184 . P61 . O353 . 107.1(6) yes
O288 . P61 . O353 . 112.4(5) yes
O184 . P61 . O404 . 111.3(6) yes
O288 . P61 . O404 . 106.9(5) yes
O353 . P61 . O404 . 103.0(5) yes
O185 . P62 . O242 . 106.5(5) yes
O185 . P62 . O323 . 119.2(5) yes
O242 . P62 . O323 . 111.2(5) yes
O185 . P62 . O359 . 110.3(5) yes
O242 . P62 . O359 . 102.4(4) yes
O323 . P62 . O359 . 106.1(5) yes
O400 2_464 P63 . O186 2_464 108.7(6) yes
O400 2_464 P63 . O322 . 112.8(6) yes
O186 2_464 P63 . O322 . 116.0(6) yes
O400 2_464 P63 . O358 . 98.5(5) yes
O186 2_464 P63 . O358 . 107.3(5) yes
O322 . P63 . O358 . 112.1(6) yes
O187 2_465 P64 . O128 . 117.8(6) yes
O187 2_465 P64 . O147 . 107.4(6) yes
O128 . P64 . O147 . 110.8(5) yes
O187 2_465 P64 . O357 . 111.0(6) yes
O128 . P64 . O357 . 105.2(5) yes
O147 . P64 . O357 . 103.7(5) yes
O188 . P65 . O243 . 110.0(6) yes
O188 . P65 . O321 . 114.0(6) yes
O243 . P65 . O321 . 111.4(6) yes
O188 . P65 . O356 . 109.3(6) yes
O243 . P65 . O356 . 97.8(6) yes
O321 . P65 . O356 . 113.1(6) yes
O189 . P66 . O244 . 110.4(6) yes
O189 . P66 . O320 . 114.9(6) yes
O244 . P66 . O320 . 110.6(7) yes
O189 . P66 . O355 . 108.0(5) yes
O244 . P66 . O355 . 102.1(6) yes
O320 . P66 . O355 . 110.1(6) yes
O190 . P67 . O325 . 114.1(6) yes
O190 . P67 . O360 . 107.1(5) yes
O325 . P67 . O360 . 110.8(5) yes
O190 . P67 . O401 . 112.3(5) yes
O325 . P67 . O401 . 111.5(5) yes
O360 . P67 . O401 . 100.1(5) yes
O191 . P68 . O216 . 102.0(6) yes
O191 . P68 . O236 . 106.2(6) yes
O216 . P68 . O236 . 111.8(6) yes
O191 . P68 . O416 . 107.3(6) yes
O216 . P68 . O416 . 115.1(7) yes
O236 . P68 . O416 . 113.3(6) yes
O192 . P69 . O217 . 105.2(5) yes
O192 . P69 . O237 . 105.9(6) yes
O217 . P69 . O237 . 113.2(6) yes
O192 . P69 . O415 . 106.9(5) yes
O217 . P69 . O415 . 112.7(6) yes
O237 . P69 . O415 . 112.2(6) yes
O193 . P70 . O213 . 103.7(6) yes
O193 . P70 . O239 . 105.0(6) yes
O213 . P70 . O239 . 112.9(6) yes
O193 . P70 . O414 . 107.8(6) yes
O213 . P70 . O414 . 111.8(6) yes
O239 . P70 . O414 . 114.7(6) yes
O214 2_565 P71 . O194 . 104.8(5) yes
O214 2_565 P71 . O240 . 113.1(5) yes
O194 . P71 . O240 . 107.4(5) yes
O214 2_565 P71 . O413 . 113.6(6) yes
O194 . P71 . O413 . 107.4(5) yes
O240 . P71 . O413 . 110.1(5) yes
O418 2_465 P72 . O298 2_465 112.5(6) yes
O418 2_465 P72 . O195 . 105.3(5) yes
O298 2_465 P72 . O195 . 108.3(5) yes
O418 2_465 P72 . O241 . 113.9(5) yes
O298 2_465 P72 . O241 . 110.7(5) yes
O195 . P72 . O241 . 105.6(5) yes
O417 2_464 P73 . O196 . 106.5(5) yes
O417 2_464 P73 . O215 . 111.5(6) yes
O196 . P73 . O215 . 104.7(5) yes
O417 2_464 P73 . O303 . 114.5(6) yes
O196 . P73 . O303 . 106.9(5) yes
O215 . P73 . O303 . 112.0(5) yes
O197 . P74 . O211 . 104.5(5) yes
O197 . P74 . O225 . 107.3(5) yes
O211 . P74 . O225 . 113.2(5) yes
O197 . P74 . O423 . 105.5(6) yes
O211 . P74 . O423 . 111.1(6) yes
O225 . P74 . O423 . 114.3(6) yes
O142 . P75 . O198 . 100.6(5) yes
O142 . P75 . O226 . 114.8(5) yes
O198 . P75 . O226 . 106.3(5) yes
O142 . P75 . O422 . 113.9(5) yes
O198 . P75 . O422 . 108.3(5) yes
O226 . P75 . O422 . 111.8(5) yes
O143 . P76 . O199 . 108.5(6) yes
O143 . P76 . O212 . 115.0(6) yes
O199 . P76 . O212 . 101.0(5) yes
O143 . P76 . O421 . 112.1(5) yes
O199 . P76 . O421 . 109.1(5) yes
O212 . P76 . O421 . 110.5(6) yes
O200 . P77 . O208 . 103.6(5) yes
O200 . P77 . O227 . 104.6(6) yes
O208 . P77 . O227 . 114.3(6) yes
O200 . P77 . O420 . 105.0(5) yes
O208 . P77 . O420 . 113.9(6) yes
O227 . P77 . O420 . 113.8(6) yes
O201 . P78 . O209 . 103.1(5) yes
O201 . P78 . O228 . 109.4(6) yes
O209 . P78 . O228 . 111.1(6) yes
O201 . P78 . O419 . 105.3(5) yes
O209 . P78 . O419 . 113.9(6) yes
O228 . P78 . O419 . 113.2(6) yes
O424 2_464 P79 . O202 . 108.2(5) yes
O424 2_464 P79 . O210 . 112.9(5) yes
O202 . P79 . O210 . 102.7(5) yes
O424 2_464 P79 . O229 . 114.4(5) yes
O202 . P79 . O229 . 106.8(5) yes
O210 . P79 . O229 . 110.9(5) yes
Mo16 . P80 . O203 . 136.9(3) yes
Mo16 . P80 . O223 . 31.6(4) yes
O203 . P80 . O223 . 106.3(5) yes
Mo16 . P80 . O230 . 99.6(4) yes
O203 . P80 . O230 . 109.7(5) yes
O223 . P80 . O230 . 111.0(6) yes
Mo16 . P80 . O411 . 91.3(4) yes
O203 . P80 . O411 . 105.7(5) yes
O223 . P80 . O411 . 112.1(5) yes
O230 . P80 . O411 . 111.7(5) yes
O204 . P81 . O224 . 102.2(5) yes
O204 . P81 . O231 . 107.4(6) yes
O224 . P81 . O231 . 111.1(6) yes
O204 . P81 . O410 . 107.5(5) yes
O224 . P81 . O410 . 112.8(6) yes
O231 . P81 . O410 . 114.8(6) yes
O205 . P82 . O219 . 103.3(5) yes
O205 . P82 . O232 . 108.3(5) yes
O219 . P82 . O232 . 111.2(6) yes
O205 . P82 . O409 . 108.0(5) yes
O219 . P82 . O409 . 112.8(6) yes
O232 . P82 . O409 . 112.7(5) yes
O206 . P83 . O220 . 107.0(6) yes
O206 . P83 . O233 . 102.6(6) yes
O220 . P83 . O233 . 110.9(6) yes
O206 . P83 . O408 . 108.0(6) yes
O220 . P83 . O408 . 112.8(6) yes
O233 . P83 . O408 . 114.6(6) yes
O234 2_564 P84 . Mo14 . 85.1(4) yes
O234 2_564 P84 . O207 . 106.0(6) yes
Mo14 . P84 . O207 . 123.8(4) yes
O234 2_564 P84 . O221 . 109.7(5) yes
Mo14 . P84 . O221 . 27.9(3) yes
O207 . P84 . O221 . 102.9(5) yes
O234 2_564 P84 . O412 . 113.5(6) yes
Mo14 . P84 . O412 . 116.4(4) yes
O207 . P84 . O412 . 108.9(5) yes
O221 . P84 . O412 . 114.9(6) yes
O289 2_574 P85 . O170 . 118.5(6) yes
O289 2_574 P85 . O294 . 108.7(6) yes
O170 . P85 . O294 . 109.1(5) yes
O289 2_574 P85 . O404 . 107.9(5) yes
O170 . P85 . O404 . 108.4(5) yes
O294 . P85 . O404 . 103.1(5) yes
O290 2_465 P86 . O285 . 115.9(6) yes
O290 2_465 P86 . O293 . 109.1(5) yes
O285 . P86 . O293 . 111.4(6) yes
O290 2_465 P86 . O407 . 106.8(5) yes
O285 . P86 . O407 . 112.3(5) yes
O293 . P86 . O407 . 100.1(5) yes
O324 2_565 P87 . O291 . 115.5(6) yes
O324 2_565 P87 . O296 . 110.4(5) yes
O291 . P87 . O296 . 106.5(6) yes
O324 2_565 P87 . O305 . 111.2(5) yes
O291 . P87 . O305 . 111.4(6) yes
O296 . P87 . O305 . 100.7(5) yes
O287 2_464 P88 . O292 . 116.2(6) yes
O287 2_464 P88 . O295 . 109.3(5) yes
O292 . P88 . O295 . 111.8(5) yes
O287 2_464 P88 . O306 . 111.3(5) yes
O292 . P88 . O306 . 105.9(5) yes
O295 . P88 . O306 . 101.4(5) yes
O293 . P89 . O308 . 105.8(6) yes
O293 . P89 . O376 . 105.0(6) yes
O308 . P89 . O376 . 113.8(6) yes
O293 . P89 . O396 . 104.6(6) yes
O308 . P89 . O396 . 114.3(6) yes
O376 . P89 . O396 . 112.2(6) yes
O294 1_545 P90 . O299 . 104.0(5) yes
O294 1_545 P90 . O302 . 106.4(5) yes
O299 . P90 . O302 . 114.6(5) yes
O294 1_545 P90 . O307 . 103.6(5) yes
O299 . P90 . O307 . 113.9(6) yes
O302 . P90 . O307 . 112.9(5) yes
O295 1_545 P91 . O310 2_464 107.4(6) yes
O295 1_545 P91 . O235 2_464 106.9(6) yes
O310 2_464 P91 . O235 2_464 113.9(6) yes
O295 1_545 P91 . O222 . 103.5(5) yes
O310 2_464 P91 . O222 . 112.4(6) yes
O235 2_464 P91 . O222 . 111.8(6) yes
O304 1_545 P92 . O297 2_564 111.5(5) yes
O304 1_545 P92 . O309 2_564 113.4(5) yes
O297 2_564 P92 . O309 2_564 113.4(6) yes
O304 1_545 P92 . O296 . 104.1(5) yes
O297 2_564 P92 . O296 . 105.1(5) yes
O309 2_564 P92 . O296 . 108.5(5) yes
O402 2_565 P93 . O206 1_545 102.3(5) yes
O402 2_565 P93 . O332 1_545 108.1(6) yes
O206 1_545 P93 . O332 1_545 105.9(6) yes
O402 2_565 P93 . O172 . 110.7(5) yes
O206 1_545 P93 . O172 . 112.8(6) yes
O332 1_545 P93 . O172 . 116.0(6) yes
O205 1_545 P94 . O333 1_545 106.3(6) yes
O205 1_545 P94 . O171 . 111.9(5) yes
O333 1_545 P94 . O171 . 117.6(6) yes
O205 1_545 P94 . O403 . 102.6(5) yes
O333 1_545 P94 . O403 . 110.4(6) yes
O171 . P94 . O403 . 107.0(5) yes
O204 1_545 P95 . O334 1_545 106.6(6) yes
O204 1_545 P95 . O169 2_464 109.2(6) yes
O334 1_545 P95 . O169 2_464 118.6(6) yes
O204 1_545 P95 . O405 . 104.0(5) yes
O334 1_545 P95 . O405 . 110.6(6) yes
O169 2_464 P95 . O405 . 106.9(5) yes
O203 1_565 P96 . O168 . 106.1(5) yes
O203 1_565 P96 . O335 . 108.7(6) yes
O168 . P96 . O335 . 118.5(6) yes
O203 1_565 P96 . O406 . 103.0(5) yes
O168 . P96 . O406 . 110.0(5) yes
O335 . P96 . O406 . 109.4(6) yes
O207 2_475 P97 . O336 1_565 107.7(5) yes
O207 2_475 P97 . O173 . 112.1(5) yes
O336 1_565 P97 . O173 . 115.9(6) yes
O207 2_475 P97 . O407 . 101.2(5) yes
O336 1_565 P97 . O407 . 110.4(5) yes
O173 . P97 . O407 . 108.5(5) yes
O246 2_565 P98 . O160 . 107.9(5) yes
O246 2_565 P98 . O194 . 103.0(5) yes
O160 . P98 . O194 . 110.5(5) yes
O246 2_565 P98 . O337 . 111.4(6) yes
O160 . P98 . O337 . 116.5(6) yes
O194 . P98 . O337 . 106.8(5) yes
O159 . P99 . O193 . 112.6(6) yes
O159 . P99 . O245 . 111.3(6) yes
O193 . P99 . O245 . 101.1(6) yes
O159 . P99 . O338 . 117.3(6) yes
O193 . P99 . O338 . 106.2(7) yes
O245 . P99 . O338 . 106.9(6) yes
O148 . P100 . O158 . 110.6(5) yes
O148 . P100 . O192 . 98.0(5) yes
O158 . P100 . O192 . 111.3(6) yes
O148 . P100 . O339 . 107.4(6) yes
O158 . P100 . O339 . 117.6(6) yes
O192 . P100 . O339 . 109.9(6) yes
O157 . P101 . O191 . 109.6(6) yes
O157 . P101 . O249 . 108.5(6) yes
O191 . P101 . O249 . 104.0(5) yes
O157 . P101 . O340 . 117.3(6) yes
O191 . P101 . O340 . 108.4(6) yes
O249 . P101 . O340 . 108.3(6) yes
O161 2_464 P102 . O196 . 112.4(6) yes
O161 2_464 P102 . O248 . 113.8(5) yes
O196 . P102 . O248 . 94.6(5) yes
O161 2_464 P102 . O341 . 114.9(6) yes
O196 . P102 . O341 . 110.4(6) yes
O248 . P102 . O341 . 108.8(6) yes
O130 . P103 . O195 . 113.2(6) yes
O130 . P103 . O247 . 110.9(5) yes
O195 . P103 . O247 . 101.1(5) yes
O130 . P103 . O342 . 115.8(6) yes
O195 . P103 . O342 . 106.0(6) yes
O247 . P103 . O342 . 108.8(6) yes
O165 . P104 . O201 . 113.5(5) yes
O165 . P104 . O343 . 115.1(6) yes
O201 . P104 . O343 . 107.4(5) yes
O165 . P104 . O400 . 108.8(5) yes
O201 . P104 . O400 . 101.8(5) yes
O343 . P104 . O400 . 109.5(6) yes
O164 . P105 . O200 . 111.5(5) yes
O164 . P105 . O242 . 108.6(5) yes
O200 . P105 . O242 . 102.1(5) yes
O164 . P105 . O344 . 115.8(5) yes
O200 . P105 . O344 . 109.0(5) yes
O242 . P105 . O344 . 109.0(5) yes
O345 2_564 P106 . O199 . 107.0(5) yes
O345 2_564 P106 . O286 . 117.9(6) yes
O199 . P106 . O286 . 109.4(5) yes
O345 2_564 P106 . O305 . 108.4(6) yes
O199 . P106 . O305 . 104.8(5) yes
O286 . P106 . O305 . 108.5(5) yes
O163 . P107 . O198 . 109.1(5) yes
O163 . P107 . O346 . 117.5(6) yes
O198 . P107 . O346 . 109.2(5) yes
O163 . P107 . O401 . 109.8(5) yes
O198 . P107 . O401 . 102.2(5) yes
O346 . P107 . O401 . 108.0(5) yes
O162 . P108 . O197 . 110.7(5) yes
O162 . P108 . O244 . 111.4(6) yes
O197 . P108 . O244 . 101.1(6) yes
O162 . P108 . O347 . 116.2(6) yes
O197 . P108 . O347 . 109.2(6) yes
O244 . P108 . O347 . 107.0(6) yes
O167 2_464 P109 . O202 . 112.0(5) yes
O167 2_464 P109 . O243 . 111.1(6) yes
O202 . P109 . O243 . 96.0(6) yes
O167 2_464 P109 . O348 . 117.0(6) yes
O202 . P109 . O348 . 108.7(6) yes
O243 . P109 . O348 . 110.0(6) yes
O259 . P110 . O349 . 105.1(5) yes
O259 . P110 . O374 . 115.5(6) yes
O349 . P110 . O374 . 103.1(5) yes
O259 . P110 . O394 . 110.7(5) yes
O349 . P110 . O394 . 108.0(5) yes
O374 . P110 . O394 . 113.5(5) yes
O258 2_564 P111 . O350 . 107.0(5) yes
O258 2_564 P111 . O375 . 114.4(6) yes
O350 . P111 . O375 . 106.7(5) yes
O258 2_564 P111 . O395 . 114.1(5) yes
O350 . P111 . O395 . 104.3(5) yes
O375 . P111 . O395 . 109.6(5) yes
O257 . P112 . O351 . 107.0(6) yes
O257 . P112 . O371 . 114.8(6) yes
O351 . P112 . O371 . 104.1(5) yes
O257 . P112 . O397 . 112.7(6) yes
O351 . P112 . O397 . 106.0(5) yes
O371 . P112 . O397 . 111.4(5) yes
O256 . P113 . O352 . 105.8(6) yes
O256 . P113 . O372 . 113.0(6) yes
O352 . P113 . O372 . 104.3(6) yes
O256 . P113 . O398 . 112.4(6) yes
O352 . P113 . O398 . 106.5(6) yes
O372 . P113 . O398 . 113.9(6) yes
O353 2_465 P114 . O399 1_556 106.6(5) yes
O353 2_465 P114 . O261 2_565 107.0(5) yes
O399 1_556 P114 . O261 2_565 111.1(6) yes
O353 2_465 P114 . O140 . 103.7(5) yes
O399 1_556 P114 . O140 . 114.1(6) yes
O261 2_565 P114 . O140 . 113.6(6) yes
O145 . P115 . O260 . 113.0(6) yes
O145 . P115 . O354 . 105.1(6) yes
O260 . P115 . O354 . 107.2(6) yes
O145 . P115 . O373 . 112.4(6) yes
O260 . P115 . O373 . 114.4(6) yes
O354 . P115 . O373 . 103.7(6) yes
Mo29 . P116 . O266 . 120.7(5) yes
Mo29 . P116 . O355 . 121.0(4) yes
O266 . P116 . O355 . 108.4(6) yes
Mo29 . P116 . O369 . 26.9(3) yes
O266 . P116 . O369 . 114.2(6) yes
O355 . P116 . O369 . 104.9(5) yes
Mo29 . P116 . O383 . 85.6(4) yes
O266 . P116 . O383 . 113.2(6) yes
O355 . P116 . O383 . 104.1(5) yes
O369 . P116 . O383 . 111.2(5) yes
O356 2_465 P117 . O384 2_475 105.8(6) yes
O356 2_465 P117 . O265 . 107.1(5) yes
O384 2_475 P117 . O265 . 113.4(6) yes
O356 2_465 P117 . O300 . 102.7(5) yes
O384 2_475 P117 . O300 . 112.8(5) yes
O265 . P117 . O300 . 113.8(6) yes
O301 1_545 P118 . Mo30 . 101.0(4) yes
O301 1_545 P118 . O264 . 112.4(5) yes
Mo30 . P118 . O264 . 91.6(4) yes
O301 1_545 P118 . O357 . 107.5(5) yes
Mo30 . P118 . O357 . 138.2(3) yes
O264 . P118 . O357 . 104.6(5) yes
O301 1_545 P118 . O370 . 111.4(5) yes
Mo30 . P118 . O370 . 32.9(3) yes
O264 . P118 . O370 . 113.7(5) yes
O357 . P118 . O370 . 106.6(5) yes
O366 2_464 P119 . O385 1_545 111.9(6) yes
O366 2_464 P119 . O263 . 114.4(6) yes
O385 1_545 P119 . O263 . 113.4(6) yes
O366 2_464 P119 . O358 . 105.1(5) yes
O385 1_545 P119 . O358 . 104.4(6) yes
O263 . P119 . O358 . 106.5(6) yes
O262 . P120 . O359 . 103.5(5) yes
O262 . P120 . O367 . 114.4(6) yes
O359 . P120 . O367 . 106.1(5) yes
O262 . P120 . O386 . 113.3(6) yes
O359 . P120 . O386 . 107.3(5) yes
O367 . P120 . O386 . 111.4(6) yes
O267 . P121 . O360 . 108.6(5) yes
O267 . P121 . O368 . 113.6(6) yes
O360 . P121 . O368 . 104.5(5) yes
O267 . P121 . O387 . 111.3(5) yes
O360 . P121 . O387 . 104.9(5) yes
O368 . P121 . O387 . 113.2(5) yes
O254 . P122 . O361 . 108.9(6) yes
O254 . P122 . O381 . 113.6(6) yes
O361 . P122 . O381 . 106.1(6) yes
O254 . P122 . O388 . 112.4(5) yes
O361 . P122 . O388 . 103.8(5) yes
O381 . P122 . O388 . 111.3(6) yes
O362 2_465 P123 . O389 2_465 107.5(5) yes
O362 2_465 P123 . O253 . 105.6(5) yes
O389 2_465 P123 . O253 . 112.6(6) yes
O362 2_465 P123 . O382 . 102.4(5) yes
O389 2_465 P123 . O382 . 111.7(5) yes
O253 . P123 . O382 . 115.9(6) yes
O377 2_464 P124 . O252 . 113.9(6) yes
O377 2_464 P124 . O363 . 102.7(5) yes
O252 . P124 . O363 . 106.1(5) yes
O377 2_464 P124 . O390 . 113.9(6) yes
O252 . P124 . O390 . 113.7(6) yes
O363 . P124 . O390 . 105.3(5) yes
O251 . P125 . O364 . 106.3(6) yes
O251 . P125 . O378 . 115.5(6) yes
O364 . P125 . O378 . 104.0(6) yes
O251 . P125 . O391 . 112.4(6) yes
O364 . P125 . O391 . 104.6(6) yes
O378 . P125 . O391 . 112.8(6) yes
O365 1_455 P126 . O379 2_464 101.3(6) yes
O365 1_455 P126 . O392 2_465 107.1(6) yes
O379 2_464 P126 . O392 2_465 114.6(6) yes
O365 1_455 P126 . O255 . 106.9(5) yes
O379 2_464 P126 . O255 . 112.5(6) yes
O392 2_465 P126 . O255 . 113.2(6) yes
Mo22 . O127 . P44 . 143.0(6) yes
Mo23 . O128 . P64 . 148.3(5) yes
Mo24 . O129 . P46 . 137.4(6) yes
Mo25 . O130 . P103 . 144.9(6) yes
Mo22 . O131 . P43 . 138.2(7) yes
Mo23 . O132 . P44 2_465 154.5(7) yes
Mo24 . O133 . P45 . 136.2(6) yes
Mo25 . O134 . P46 . 157.1(7) yes
P47 . O135 . P44 . 137.1(7) yes
P48 . O136 . P43 2_465 128.7(6) yes
P49 . O137 . P46 . 136.7(7) yes
P50 . O138 . P45 . 129.1(6) yes
Mo22 . O139 . P50 2_564 159.0(6) yes
Mo23 . O140 . P114 . 140.3(6) yes
Mo24 . O141 . P48 . 158.8(7) yes
Mo25 . O142 . P75 . 140.4(6) yes
Mo22 . O143 . P76 . 151.4(6) yes
Mo23 . O144 . P48 . 145.3(6) yes
Mo24 . O145 . P115 . 142.0(6) yes
Mo25 . O146 . P50 . 152.5(6) yes
P45 . O147 . P64 . 149.5(6) yes
P100 . O148 . P46 . 142.5(7) yes
Mo4 . O149 . P48 . 170.0(8) yes
Mo34 . O150 . P47 . 137.0(7) yes
Mo38 . O151 . P50 2_564 164.1(8) yes
Mo1 . O152 . P49 . 141.1(7) yes
Mo1 . O157 . P101 . 154.8(7) yes
Mo2 . O158 . P100 . 160.6(7) yes
Mo3 . O159 . P99 . 152.4(7) yes
Mo4 . O160 . P98 . 142.6(6) yes
Mo5 . O161 . P102 2_565 152.2(6) yes
Mo6 . O162 . P108 . 153.9(7) yes
Mo7 . O163 . P107 . 159.3(6) yes
Mo8 . O164 . P105 . 149.9(5) yes
Mo9 . O165 . P104 . 143.0(5) yes
Mo10 . O166 . P45 . 143.3(6) yes
Mo11 . O167 . P109 2_565 151.9(6) yes
Mo12 . O168 . P96 . 147.2(6) yes
Mo13 . O169 . P95 2_565 147.1(6) yes
Mo14 . O170 . P85 . 148.5(6) yes
Mo15 . O171 . P94 . 135.5(5) yes
Mo16 . O172 . P93 . 147.3(6) yes
Mo17 . O173 . P97 . 140.1(6) yes
Mo1 . O174 . P51 . 151.3(7) yes
Mo2 . O175 . P52 . 144.6(7) yes
Mo3 . O176 . P53 . 149.8(6) yes
Mo4 . O177 . P54 . 136.9(6) yes
Mo5 . O178 . P55 . 134.0(6) yes
Mo6 . O179 . P56 . 135.6(7) yes
Mo7 . O180 . P57 . 148.4(7) yes
Mo8 . O181 . P58 . 140.7(6) yes
Mo9 . O182 . P59 . 140.4(6) yes
Mo10 . O183 . P60 . 141.6(6) yes
Mo11 . O184 . P61 . 148.0(7) yes
Mo12 . O185 . P62 . 142.4(6) yes
Mo13 . O186 . P63 2_565 141.8(7) yes
Mo14 . O187 . P64 2_564 152.9(8) yes
Mo15 . O188 . P65 . 138.5(7) yes
Mo16 . O189 . P66 . 144.3(6) yes
Mo17 . O190 . P67 . 140.6(6) yes
P101 . O191 . P68 . 128.8(6) yes
P69 . O192 . P100 . 140.7(7) yes
P70 . O193 . P99 . 151.8(9) yes
P98 . O194 . P71 . 140.7(6) yes
P72 . O195 . P103 . 143.2(7) yes
P73 . O196 . P102 . 134.7(6) yes
P74 . O197 . P108 . 128.2(6) yes
P75 . O198 . P107 . 140.0(6) yes
P76 . O199 . P106 . 133.1(6) yes
P77 . O200 . P105 . 135.7(6) yes
P78 . O201 . P104 . 138.6(6) yes
P79 . O202 . P109 . 141.1(6) yes
P80 . O203 . P96 1_545 146.5(6) yes
P81 . O204 . P95 1_565 127.8(6) yes
P82 . O205 . P94 1_565 138.3(6) yes
P83 . O206 . P93 1_565 149.3(7) yes
P97 2_574 O207 . P84 . 144.8(7) yes
Mo1 . O208 . P77 . 147.4(7) yes
Mo2 2_565 O209 . P78 . 137.6(6) yes
Mo3 . O210 . P79 . 139.7(6) yes
Mo4 . O211 . P74 . 155.7(6) yes
Mo5 . O212 . P76 . 149.8(7) yes
Mo6 . O213 . P70 . 139.1(6) yes
Mo7 . O214 . P71 2_464 146.1(6) yes
Mo8 . O215 . P73 . 146.7(6) yes
Mo9 . O216 . P68 . 160.4(8) yes
Mo10 . O217 . P69 . 172.2(7) yes
Mo11 . O218 . P47 . 142.7(6) yes
Mo12 . O219 . P82 . 134.4(6) yes
Mo13 . O220 . P83 . 137.0(6) yes
Mo14 . O221 . P84 . 131.7(6) yes
Mo15 . O222 . P91 . 159.8(7) yes
Mo16 . O223 . P80 . 125.3(5) yes
Mo17 . O224 . P81 . 148.4(6) yes
Mo1 . O225 . P74 . 153.5(6) yes
Mo2 . O226 . P75 . 153.6(6) yes
Mo3 . O227 . P77 . 156.4(7) yes
Mo4 . O228 . P78 . 139.2(7) yes
Mo5 2_464 O229 . P79 . 142.6(6) yes
Mo6 . O230 . P80 . 142.9(7) yes
Mo7 . O231 . P81 . 148.2(7) yes
Mo8 . O232 . P82 . 143.1(6) yes
Mo9 . O233 . P83 . 140.3(6) yes
Mo10 . O234 . P84 2_465 136.9(6) yes
Mo11 . O235 . P91 2_565 152.1(7) yes
Mo12 . O236 . P68 . 143.0(7) yes
Mo13 2_464 O237 . P69 . 150.6(7) yes
Mo14 . O238 . P47 . 156.6(8) yes
Mo15 . O239 . P70 . 139.7(7) yes
Mo16 . O240 . P71 . 155.5(7) yes
Mo17 . O241 . P72 . 136.3(6) yes
P105 . O242 . P62 . 144.1(6) yes
P109 . O243 . P65 . 176.6(9) yes
P108 . O244 . P66 . 164.9(9) yes
P51 . O245 . P99 . 149.3(7) yes
P52 . O246 . P98 2_464 157.1(7) yes
P103 . O247 . P43 2_465 152.5(7) yes
P102 . O248 . P53 . 155.1(7) yes
P101 . O249 . P54 . 147.8(7) yes
P44 . O250 . P55 . 140.9(6) yes
Mo22 . O251 . P125 . 168.4(7) yes
Mo3 . O252 . P124 . 139.9(6) yes
Mo25 . O253 . P123 . 138.3(7) yes
Mo5 . O254 . P122 . 137.3(7) yes
Mo2 . O255 . P126 . 138.8(6) yes
Mo19 . O256 . P113 . 144.4(7) yes
Mo8 . O257 . P112 . 175.0(7) yes
Mo10 . O258 . P111 2_465 143.2(7) yes
Mo11 . O259 . P110 . 141.9(6) yes
Mo6 . O260 . P115 . 138.4(6) yes
Mo7 . O261 . P114 2_464 144.5(6) yes
Mo14 . O262 . P120 . 140.1(6) yes
Mo15 . O263 . P119 . 169.2(8) yes
Mo16 . O264 . P118 . 146.5(5) yes
Mo17 . O265 . P117 . 157.6(6) yes
Mo20 . O266 . P116 . 143.3(7) yes
Mo12 . O267 . P121 . 139.5(6) yes
Mo18 . O285 . P86 . 155.0(7) yes
Mo19 . O286 . P106 . 147.6(6) yes
Mo20 . O287 . P88 2_565 147.6(6) yes
Mo21 . O288 . P61 . 141.5(5) yes
Mo18 . O289 . P85 2_475 136.9(6) yes
Mo19 . O290 . P86 2_564 139.8(6) yes
Mo20 . O291 . P87 . 144.7(6) yes
Mo21 2_474 O292 . P88 . 137.0(6) yes
P89 . O293 . P86 . 134.8(7) yes
P90 1_565 O294 . P85 . 152.7(7) yes
P91 1_565 O295 . P88 . 131.0(6) yes
P92 . O296 . P87 . 146.5(7) yes
Mo18 . O297 . P92 2_465 139.6(6) yes
Mo19 . O298 . P72 2_564 138.5(6) yes
Mo20 . O299 . P90 . 136.2(6) yes
Mo21 1_455 O300 . P117 . 146.5(6) yes
Mo18 . O301 . P118 1_565 143.0(6) yes
Mo19 . O302 . P90 . 145.1(6) yes
Mo20 2_464 O303 . P73 . 150.5(6) yes
Mo21 . O304 . P92 1_565 134.9(5) yes
P106 . O305 . P87 . 156.2(7) yes
P58 . O306 . P88 . 154.9(7) yes
Mo29 . O307 . P90 . 139.7(6) yes
Mo9 . O308 . P89 . 168.1(8) yes
Mo13 . O309 . P92 2_465 134.1(6) yes
Mo26 . O310 . P91 2_565 171.8(8) yes
Mo26 . O315 . P59 . 142.2(6) yes
Mo27 . O316 . P58 . 147.2(7) yes
Mo28 . O317 . P57 . 153.3(6) yes
Mo29 . O318 . P56 . 163.5(6) yes
Mo30 . O319 . P60 . 151.3(7) yes
Mo31 . O320 . P66 . 145.6(7) yes
Mo32 . O321 . P65 . 145.5(7) yes
Mo33 . O322 . P63 . 158.4(7) yes
Mo34 . O323 . P62 . 146.4(5) yes
Mo35 . O324 . P87 2_464 155.3(6) yes
Mo36 . O325 . P67 . 157.6(6) yes
Mo37 . O326 . P54 . 150.7(7) yes
Mo38 . O327 . P53 . 139.3(6) yes
Mo39 . O328 . P43 2_465 146.6(6) yes
Mo40 . O329 . P52 . 150.3(6) yes
Mo41 . O330 . P51 . 148.8(6) yes
Mo42 . O331 . P55 2_464 158.0(6) yes
Mo26 . O332 . P93 1_565 142.3(7) yes
Mo27 . O333 . P94 1_565 163.3(8) yes
Mo28 . O334 . P95 1_565 152.6(7) yes
Mo29 1_565 O335 . P96 . 148.5(7) yes
Mo30 . O336 . P97 1_545 149.4(6) yes
Mo31 . O337 . P98 . 144.4(6) yes
Mo32 . O338 . P99 . 141.1(7) yes
Mo33 . O339 . P100 . 139.9(6) yes
Mo34 . O340 . P101 . 153.9(7) yes
Mo35 . O341 . P102 . 145.0(7) yes
Mo36 . O342 . P103 . 143.6(7) yes
Mo37 . O343 . P104 . 152.0(7) yes
Mo38 . O344 . P105 . 138.5(6) yes
Mo39 . O345 . P106 2_465 145.8(7) yes
Mo40 . O346 . P107 . 142.2(6) yes
Mo41 . O347 . P108 . 142.4(7) yes
Mo42 . O348 . P109 . 146.0(7) yes
P110 . O349 . P59 . 135.8(5) yes
P111 . O350 . P58 . 141.6(6) yes
P112 . O351 . P57 . 131.4(6) yes
P113 . O352 . P56 . 138.8(7) yes
P61 . O353 . P114 2_564 133.1(6) yes
P115 . O354 . P60 . 156.5(8) yes
P116 . O355 . P66 . 142.9(6) yes
P117 2_564 O356 . P65 . 136.6(7) yes
P118 . O357 . P64 . 149.2(6) yes
P119 . O358 . P63 . 133.3(6) yes
P120 . O359 . P62 . 150.2(6) yes
P121 . O360 . P67 . 146.7(6) yes
P122 . O361 . P54 . 142.2(7) yes
P123 2_564 O362 . P53 . 135.9(6) yes
P124 . O363 . P52 . 143.2(6) yes
P125 . O364 . P51 . 127.6(7) yes
P126 1_655 O365 . P55 . 148.2(7) yes
Mo26 . O366 . P119 2_565 155.4(7) yes
Mo27 . O367 . P120 . 134.5(6) yes
Mo28 . O368 . P121 . 145.5(6) yes
Mo29 . O369 . P116 . 133.8(6) yes
Mo30 . O370 . P118 . 123.1(5) yes
Mo31 2_464 O371 . P112 . 150.4(6) yes
Mo32 . O372 . P113 . 170.9(7) yes
Mo33 . O373 . P115 . 141.4(7) yes
Mo34 . O374 . P110 . 140.2(6) yes
Mo35 . O375 . P111 . 134.6(6) yes
Mo36 . O376 . P89 . 155.3(7) yes
Mo37 . O377 . P124 2_565 152.5(6) yes
Mo38 . O378 . P125 . 159.9(7) yes
Mo39 . O379 . P126 2_565 145.7(7) yes
Mo40 . O380 . P49 . 135.3(6) yes
Mo41 . O381 . P122 . 139.9(6) yes
Mo42 2_465 O382 . P123 . 139.0(5) yes
Mo26 1_545 O383 . P116 . 135.4(6) yes
Mo27 . O384 . P117 2_574 151.1(6) yes
Mo28 . O385 . P119 1_565 153.0(7) yes
Mo29 1_565 O386 . P120 . 148.1(7) yes
Mo30 1_565 O387 . P121 . 156.0(6) yes
Mo31 . O388 . P122 . 139.4(6) yes
Mo32 . O389 . P123 2_564 139.6(6) yes
Mo33 . O390 . P124 . 147.8(7) yes
Mo34 . O391 . P125 . 145.4(6) yes
Mo35 . O392 . P126 2_564 152.8(7) yes
Mo36 . O393 . P49 . 145.1(6) yes
Mo37 . O394 . P110 . 160.0(6) yes
Mo38 . O395 . P111 . 136.4(6) yes
Mo39 . O396 . P89 . 153.9(8) yes
Mo40 . O397 . P112 . 142.4(6) yes
Mo41 . O398 . P113 . 151.3(7) yes
Mo42 . O399 . P114 1_554 156.6(7) yes
P63 2_565 O400 . P104 . 163.9(7) yes
P107 . O401 . P67 . 158.4(7) yes
P93 2_464 O402 . P57 . 143.3(7) yes
P94 . O403 . P56 . 145.5(7) yes
P85 . O404 . P61 . 135.6(5) yes
P60 . O405 . P95 . 146.4(7) yes
P96 . O406 . P59 . 140.4(6) yes
P97 . O407 . P86 . 154.9(7) yes
Mo18 . O408 . P83 . 135.7(7) yes
Mo28 . O409 . P82 . 143.0(7) yes
Mo21 1_455 O410 . P81 . 171.0(7) yes
Mo30 . O411 . P80 . 144.2(5) yes
Mo27 . O412 . P84 . 147.7(7) yes
Mo23 . O413 . P71 . 140.9(6) yes
Mo33 . O414 . P70 . 136.3(6) yes
Mo35 2_465 O415 . P69 . 143.0(7) yes
Mo36 . O416 . P68 . 170.9(8) yes
Mo31 . O417 . P73 2_565 160.0(7) yes
Mo32 . O418 . P72 2_564 140.4(6) yes
Mo39 . O419 . P78 . 140.3(6) yes
Mo40 . O420 . P77 . 139.8(7) yes
Mo41 . O421 . P76 . 141.4(6) yes
Mo42 2_465 O422 . P75 . 141.7(6) yes
Mo24 . O423 . P74 . 168.9(7) yes
Mo37 . O424 . P79 2_565 140.1(6) yes

loop_
_geom_bond_atom_site_label_1
_geom_bond_site_symmetry_1
_geom_bond_atom_site_label_2
_geom_bond_site_symmetry_2
_geom_bond_distance
_geom_bond_publ_flag
Mo1 . O152 . 1.987(11) yes
Mo1 . O157 . 2.155(10) yes
Mo1 . O174 . 2.051(11) yes
Mo1 . O208 . 2.025(10) yes
Mo1 . O225 . 2.020(10) yes
Mo1 . O268 . 1.649(11) yes
Mo2 . O209 2_464 2.027(9) yes
Mo2 . O158 . 2.148(10) yes
Mo2 . O175 . 2.057(11) yes
Mo2 . O226 . 2.025(9) yes
Mo2 . O255 . 2.048(10) yes
Mo2 . O269 . 1.653(10) yes
Mo3 . O159 . 2.170(10) yes
Mo3 . O176 . 2.066(10) yes
Mo3 . O210 . 2.004(9) yes
Mo3 . O227 . 2.007(10) yes
Mo3 . O252 . 2.014(10) yes
Mo3 . O270 . 1.647(10) yes
Mo4 . O149 . 1.969(12) yes
Mo4 . O160 . 2.193(9) yes
Mo4 . O177 . 2.023(10) yes
Mo4 . O211 . 2.005(10) yes
Mo4 . O228 . 2.050(11) yes
Mo4 . O271 . 1.661(10) yes
Mo5 . O229 2_565 2.016(10) yes
Mo5 . O161 . 2.189(10) yes
Mo5 . O178 . 2.062(10) yes
Mo5 . O212 . 2.011(10) yes
Mo5 . O254 . 2.007(10) yes
Mo5 . O272 . 1.632(10) yes
Mo6 . O162 . 2.169(10) yes
Mo6 . O179 . 2.068(11) yes
Mo6 . O213 . 2.022(10) yes
Mo6 . O230 . 2.011(10) yes
Mo6 . O260 . 2.025(11) yes
Mo6 . O273 . 1.633(10) yes
Mo7 . O163 . 2.158(9) yes
Mo7 . O180 . 2.032(12) yes
Mo7 . O214 . 2.025(10) yes
Mo7 . O231 . 2.035(10) yes
Mo7 . O261 . 1.983(10) yes
Mo7 . O274 . 1.646(11) yes
Mo8 . O164 . 2.192(8) yes
Mo8 . O181 . 2.038(9) yes
Mo8 . O215 . 2.015(9) yes
Mo8 . O232 . 2.041(10) yes
Mo8 . O257 . 2.015(10) yes
Mo8 . O275 . 1.634(11) yes
Mo9 . O165 . 2.169(8) yes
Mo9 . O182 . 2.055(10) yes
Mo9 . O216 . 1.986(11) yes
Mo9 . O233 . 2.005(10) yes
Mo9 . O276 . 1.645(10) yes
Mo9 . O308 . 1.974(12) yes
Mo10 . O166 . 2.193(9) yes
Mo10 . O183 . 2.033(11) yes
Mo10 . O217 . 1.999(10) yes
Mo10 . O234 . 2.021(10) yes
Mo10 . O258 . 2.006(11) yes
Mo10 . O277 . 1.651(10) yes
Mo11 . O167 . 2.185(9) yes
Mo11 . O184 . 2.050(11) yes
Mo11 . O218 . 2.011(9) yes
Mo11 . O235 . 2.019(10) yes
Mo11 . O259 . 2.013(10) yes
Mo11 . O278 . 1.646(10) yes
Mo12 . O168 . 2.171(9) yes
Mo12 . O185 . 2.055(10) yes
Mo12 . O219 . 2.058(10) yes
Mo12 . O236 . 2.029(10) yes
Mo12 . O267 . 2.037(9) yes
Mo12 . O279 . 1.651(10) yes
Mo13 . O237 2_565 2.008(11) yes
Mo13 . O169 . 2.160(9) yes
Mo13 . O186 . 2.063(11) yes
Mo13 . O220 . 2.047(10) yes
Mo13 . O280 . 1.633(10) yes
Mo13 . O309 . 2.052(10) yes
Mo14 . P84 . 3.238(3) yes
Mo14 . O170 . 2.123(9) yes
Mo14 . O187 . 2.043(12) yes
Mo14 . O221 . 2.029(9) yes
Mo14 . O238 . 2.031(12) yes
Mo14 . O262 . 2.010(9) yes
Mo14 . O281 . 1.648(12) yes
Mo15 . O171 . 2.212(9) yes
Mo15 . O188 . 2.046(11) yes
Mo15 . O222 . 1.984(10) yes
Mo15 . O239 . 2.028(11) yes
Mo15 . O263 . 1.958(12) yes
Mo15 . O282 . 1.642(11) yes
Mo16 . P80 . 3.169(4) yes
Mo16 . O172 . 2.143(10) yes
Mo16 . O189 . 2.027(10) yes
Mo16 . O223 . 2.037(9) yes
Mo16 . O240 . 2.005(10) yes
Mo16 . O264 . 1.995(9) yes
Mo16 . O283 . 1.656(10) yes
Mo17 . O173 . 2.206(9) yes
Mo17 . O190 . 2.048(9) yes
Mo17 . O224 . 2.003(9) yes
Mo17 . O241 . 2.022(9) yes
Mo17 . O265 . 2.002(10) yes
Mo17 . O284 . 1.635(10) yes
Mo18 . O285 . 2.194(10) yes
Mo18 . O289 . 2.092(11) yes
Mo18 . O297 . 1.989(10) yes
Mo18 . O301 . 2.004(8) yes
Mo18 . O311 . 1.644(10) yes
Mo18 . O408 . 2.027(11) yes
Mo19 . O256 . 2.000(11) yes
Mo19 . O286 . 2.138(9) yes
Mo19 . O290 . 2.055(10) yes
Mo19 . O298 . 2.036(9) yes
Mo19 . O302 . 2.038(9) yes
Mo19 . O312 . 1.650(10) yes
Mo20 . O303 2_565 2.006(9) yes
Mo20 . O266 . 2.008(11) yes
Mo20 . O287 . 2.193(9) yes
Mo20 . O291 . 2.047(10) yes
Mo20 . O299 . 2.038(10) yes
Mo20 . O313 . 1.646(10) yes
Mo21 . O292 2_575 2.070(9) yes
Mo21 . O300 1_655 2.007(9) yes
Mo21 . O410 1_655 1.985(10) yes
Mo21 . O288 . 2.172(9) yes
Mo21 . O304 . 2.051(9) yes
Mo21 . O314 . 1.653(10) yes
Mo22 . O127 . 2.172(9) yes
Mo22 . O131 . 2.064(11) yes
Mo22 . O139 . 1.990(10) yes
Mo22 . O143 . 2.028(9) yes
Mo22 . O153 . 1.653(10) yes
Mo22 . O251 . 1.974(11) yes
Mo23 . O128 . 2.160(8) yes
Mo23 . O132 . 2.042(11) yes
Mo23 . O140 . 2.026(9) yes
Mo23 . O144 . 2.008(9) yes
Mo23 . O154 . 1.659(12) yes
Mo23 . O413 . 1.998(10) yes
Mo24 . O129 . 2.186(10) yes
Mo24 . O133 . 2.041(10) yes
Mo24 . O141 . 2.030(10) yes
Mo24 . O145 . 2.038(10) yes
Mo24 . O155 . 1.665(10) yes
Mo24 . O423 . 1.970(11) yes
Mo25 . O130 . 2.217(9) yes
Mo25 . O134 . 2.014(11) yes
Mo25 . O142 . 2.012(9) yes
Mo25 . O146 . 2.010(9) yes
Mo25 . O156 . 1.632(10) yes
Mo25 . O253 . 2.023(11) yes
Mo26 . O383 1_565 2.009(10) yes
Mo26 . O310 . 1.981(12) yes
Mo26 . O315 . 2.168(10) yes
Mo26 . O332 . 2.031(11) yes
Mo26 . O366 . 2.010(11) yes
Mo26 . O425 . 1.655(11) yes
Mo27 . O316 . 2.185(10) yes
Mo27 . O333 . 2.045(12) yes
Mo27 . O367 . 2.043(10) yes
Mo27 . O384 . 1.980(10) yes
Mo27 . O412 . 2.002(10) yes
Mo27 . O426 . 1.654(11) yes
Mo28 . O317 . 2.156(10) yes
Mo28 . O334 . 2.044(12) yes
Mo28 . O368 . 2.021(10) yes
Mo28 . O385 . 2.025(11) yes
Mo28 . O409 . 1.997(10) yes
Mo28 . O427 . 1.651(12) yes
Mo29 . O335 1_545 2.085(12) yes
Mo29 . O386 1_545 2.006(11) yes
Mo29 . P116 . 3.253(3) yes
Mo29 . O307 . 2.035(9) yes
Mo29 . O318 . 2.130(9) yes
Mo29 . O369 . 2.039(9) yes
Mo29 . O428 . 1.627(10) yes
Mo30 . O387 1_545 1.977(9) yes
Mo30 . P118 . 3.143(3) yes
Mo30 . O319 . 2.130(9) yes
Mo30 . O336 . 2.066(9) yes
Mo30 . O370 . 2.040(8) yes
Mo30 . O411 . 2.008(9) yes
Mo30 . O429 . 1.648(9) yes
Mo31 . O371 2_565 1.983(10) yes
Mo31 . O320 . 2.166(11) yes
Mo31 . O337 . 2.049(10) yes
Mo31 . O388 . 2.003(9) yes
Mo31 . O417 . 1.964(10) yes
Mo31 . O430 . 1.651(12) yes
Mo32 . O321 . 2.203(11) yes
Mo32 . O338 . 2.055(12) yes
Mo32 . O372 . 2.002(10) yes
Mo32 . O389 . 2.019(10) yes
Mo32 . O418 . 2.014(10) yes
Mo32 . O431 . 1.646(10) yes
Mo33 . O322 . 2.172(10) yes
Mo33 . O339 . 2.065(11) yes
Mo33 . O373 . 2.018(11) yes
Mo33 . O390 . 2.042(10) yes
Mo33 . O414 . 2.017(10) yes
Mo33 . O432 . 1.646(12) yes
Mo34 . O150 . 2.030(11) yes
Mo34 . O323 . 2.177(8) yes
Mo34 . O340 . 2.029(12) yes
Mo34 . O374 . 2.055(9) yes
Mo34 . O391 . 2.014(9) yes
Mo34 . O433 . 1.647(12) yes
Mo35 . O415 2_564 2.018(11) yes
Mo35 . O324 . 2.112(9) yes
Mo35 . O341 . 2.046(12) yes
Mo35 . O375 . 2.028(10) yes
Mo35 . O392 . 2.000(11) yes
Mo35 . O434 . 1.648(12) yes
Mo36 . O325 . 2.140(9) yes
Mo36 . O342 . 2.031(10) yes
Mo36 . O376 . 1.998(10) yes
Mo36 . O393 . 2.007(10) yes
Mo36 . O416 . 1.983(11) yes
Mo36 . O435 . 1.672(11) yes
Mo37 . O326 . 2.156(10) yes
Mo37 . O343 . 2.036(11) yes
Mo37 . O377 . 2.021(10) yes
Mo37 . O394 . 2.002(9) yes
Mo37 . O424 . 2.000(9) yes
Mo37 . O436 . 1.651(11) yes
Mo38 . O151 . 1.974(12) yes
Mo38 . O327 . 2.194(9) yes
Mo38 . O344 . 2.059(9) yes
Mo38 . O378 . 1.988(10) yes
Mo38 . O395 . 2.013(9) yes
Mo38 . O437 . 1.655(10) yes
Mo39 . O328 . 2.160(10) yes
Mo39 . O345 . 2.046(11) yes
Mo39 . O379 . 2.003(10) yes
Mo39 . O396 . 2.006(11) yes
Mo39 . O419 . 2.020(9) yes
Mo39 . O438 . 1.674(12) yes
Mo40 . O329 . 2.178(9) yes
Mo40 . O346 . 2.063(10) yes
Mo40 . O380 . 2.013(10) yes
Mo40 . O397 . 2.011(9) yes
Mo40 . O420 . 2.033(10) yes
Mo40 . O439 . 1.633(11) yes
Mo41 . O330 . 2.125(9) yes
Mo41 . O347 . 2.051(11) yes
Mo41 . O381 . 2.031(10) yes
Mo41 . O398 . 2.020(11) yes
Mo41 . O421 . 1.992(10) yes
Mo41 . O440 . 1.638(12) yes
Mo42 . O422 2_564 2.038(9) yes
Mo42 . O382 2_564 2.029(8) yes
Mo42 . O331 . 2.136(9) yes
Mo42 . O348 . 2.081(11) yes
Mo42 . O399 . 1.989(10) yes
Mo42 . O441 . 1.630(11) yes
P43 . O247 2_564 1.572(10) yes
P43 . O136 2_564 1.550(10) yes
P43 . O328 2_564 1.489(10) yes
P43 . O131 . 1.475(11) yes
P44 . O132 2_564 1.474(12) yes
P44 . O127 . 1.489(10) yes
P44 . O135 . 1.562(10) yes
P44 . O250 . 1.583(9) yes
P45 . O133 . 1.514(10) yes
P45 . O138 . 1.585(9) yes
P45 . O147 . 1.579(9) yes
P45 . O166 . 1.469(9) yes
P46 . O129 . 1.477(10) yes
P46 . O134 . 1.512(11) yes
P46 . O137 . 1.559(10) yes
P46 . O148 . 1.556(10) yes
P47 . O135 . 1.583(10) yes
P47 . O150 . 1.500(11) yes
P47 . O218 . 1.507(10) yes
P47 . O238 . 1.471(12) yes
P48 . O136 . 1.638(10) yes
P48 . O141 . 1.481(10) yes
P48 . O144 . 1.522(10) yes
P48 . O149 . 1.502(12) yes
P49 . O137 . 1.606(10) yes
P49 . O152 . 1.517(11) yes
P49 . O380 . 1.516(11) yes
P49 . O393 . 1.510(11) yes
P50 . O139 2_465 1.510(10) yes
P50 . O151 2_465 1.492(12) yes
P50 . O138 . 1.617(9) yes
P50 . O146 . 1.487(10) yes
P51 . O174 . 1.482(12) yes
P51 . O245 . 1.584(10) yes
P51 . O330 . 1.486(10) yes
P51 . O364 . 1.566(11) yes
P52 . O175 . 1.487(11) yes
P52 . O246 . 1.583(10) yes
P52 . O329 . 1.494(10) yes
P52 . O363 . 1.579(10) yes
P53 . O176 . 1.481(10) yes
P53 . O248 . 1.548(10) yes
P53 . O327 . 1.502(10) yes
P53 . O362 . 1.568(9) yes
P54 . O177 . 1.523(11) yes
P54 . O249 . 1.577(11) yes
P54 . O326 . 1.468(10) yes
P54 . O361 . 1.572(10) yes
P55 . O331 2_565 1.485(10) yes
P55 . O178 . 1.510(10) yes
P55 . O250 . 1.570(9) yes
P55 . O365 . 1.563(10) yes
P56 . O179 . 1.506(12) yes
P56 . O318 . 1.477(9) yes
P56 . O352 . 1.580(11) yes
P56 . O403 . 1.561(10) yes
P57 . O180 . 1.482(12) yes
P57 . O317 . 1.480(10) yes
P57 . O351 . 1.555(10) yes
P57 . O402 . 1.579(10) yes
P58 . O181 . 1.502(10) yes
P58 . O306 . 1.574(10) yes
P58 . O316 . 1.482(10) yes
P58 . O350 . 1.573(9) yes
P59 . O182 . 1.496(11) yes
P59 . O315 . 1.495(10) yes
P59 . O349 . 1.566(8) yes
P59 . O406 . 1.582(8) yes
P60 . O183 . 1.508(11) yes
P60 . O319 . 1.498(10) yes
P60 . O354 . 1.552(11) yes
P60 . O405 . 1.586(11) yes
P61 . O184 . 1.482(12) yes
P61 . O288 . 1.487(9) yes
P61 . O353 . 1.588(10) yes
P61 . O404 . 1.587(8) yes
P62 . O185 . 1.483(11) yes
P62 . O242 . 1.579(8) yes
P62 . O323 . 1.479(9) yes
P62 . O359 . 1.564(9) yes
P63 . O400 2_464 1.577(10) yes
P63 . O186 2_464 1.489(12) yes
P63 . O322 . 1.480(10) yes
P63 . O358 . 1.588(10) yes
P64 . O187 2_465 1.473(13) yes
P64 . O128 . 1.482(8) yes
P64 . O147 . 1.571(9) yes
P64 . O357 . 1.555(9) yes
P65 . O188 . 1.501(12) yes
P65 . O243 . 1.551(11) yes
P65 . O321 . 1.466(11) yes
P65 . O356 . 1.572(11) yes
P66 . O189 . 1.511(11) yes
P66 . O244 . 1.559(12) yes
P66 . O320 . 1.465(11) yes
P66 . O355 . 1.562(10) yes
P67 . O190 . 1.500(10) yes
P67 . O325 . 1.499(10) yes
P67 . O360 . 1.577(9) yes
P67 . O401 . 1.561(9) yes
P68 . O191 . 1.581(9) yes
P68 . O216 . 1.484(11) yes
P68 . O236 . 1.487(11) yes
P68 . O416 . 1.497(12) yes
P69 . O192 . 1.583(10) yes
P69 . O217 . 1.498(10) yes
P69 . O237 . 1.499(11) yes
P69 . O415 . 1.505(11) yes
P70 . O193 . 1.596(13) yes
P70 . O213 . 1.507(10) yes
P70 . O239 . 1.507(11) yes
P70 . O414 . 1.515(10) yes
P71 . O214 2_565 1.506(10) yes
P71 . O194 . 1.581(9) yes
P71 . O240 . 1.505(10) yes
P71 . O413 . 1.519(10) yes
P72 . O418 2_465 1.505(10) yes
P72 . O298 2_465 1.495(10) yes
P72 . O195 . 1.602(10) yes
P72 . O241 . 1.498(9) yes
P73 . O417 2_464 1.516(11) yes
P73 . O196 . 1.609(10) yes
P73 . O215 . 1.497(9) yes
P73 . O303 . 1.486(10) yes
P74 . O197 . 1.608(10) yes
P74 . O211 . 1.511(10) yes
P74 . O225 . 1.492(10) yes
P74 . O423 . 1.490(12) yes
P75 . O142 . 1.509(9) yes
P75 . O198 . 1.605(9) yes
P75 . O226 . 1.486(10) yes
P75 . O422 . 1.502(9) yes
P76 . O143 . 1.491(10) yes
P76 . O199 . 1.603(10) yes
P76 . O212 . 1.501(11) yes
P76 . O421 . 1.507(10) yes
P77 . O200 . 1.616(9) yes
P77 . O208 . 1.506(11) yes
P77 . O227 . 1.495(11) yes
P77 . O420 . 1.509(10) yes
P78 . O201 . 1.595(10) yes
P78 . O209 . 1.512(10) yes
P78 . O228 . 1.483(11) yes
P78 . O419 . 1.510(9) yes
P79 . O424 2_464 1.504(9) yes
P79 . O202 . 1.589(9) yes
P79 . O210 . 1.495(9) yes
P79 . O229 . 1.498(11) yes
P80 . O203 . 1.577(9) yes
P80 . O223 . 1.521(9) yes
P80 . O230 . 1.506(11) yes
P80 . O411 . 1.505(9) yes
P81 . O204 . 1.604(10) yes
P81 . O224 . 1.500(10) yes
P81 . O231 . 1.487(11) yes
P81 . O410 . 1.498(10) yes
P82 . O205 . 1.592(9) yes
P82 . O219 . 1.490(11) yes
P82 . O232 . 1.499(10) yes
P82 . O409 . 1.509(10) yes
P83 . O206 . 1.595(11) yes
P83 . O220 . 1.501(11) yes
P83 . O233 . 1.521(10) yes
P83 . O408 . 1.509(11) yes
P84 . O234 2_564 1.501(10) yes
P84 . O207 . 1.577(10) yes
P84 . O221 . 1.512(10) yes
P84 . O412 . 1.509(10) yes
P85 . O289 2_574 1.475(11) yes
P85 . O170 . 1.480(9) yes
P85 . O294 . 1.536(10) yes
P85 . O404 . 1.592(8) yes
P86 . O290 2_465 1.509(11) yes
P86 . O285 . 1.470(10) yes
P86 . O293 . 1.570(11) yes
P86 . O407 . 1.557(9) yes
P87 . O324 2_565 1.485(10) yes
P87 . O291 . 1.496(11) yes
P87 . O296 . 1.559(10) yes
P87 . O305 . 1.552(11) yes
P88 . O287 2_464 1.476(10) yes
P88 . O292 . 1.510(10) yes
P88 . O295 . 1.593(10) yes
P88 . O306 . 1.573(10) yes
P89 . O293 . 1.591(10) yes
P89 . O308 . 1.486(12) yes
P89 . O376 . 1.514(11) yes
P89 . O396 . 1.510(12) yes
P90 . O294 1_545 1.585(9) yes
P90 . O299 . 1.503(10) yes
P90 . O302 . 1.515(10) yes
P90 . O307 . 1.496(9) yes
P91 . O295 1_545 1.611(9) yes
P91 . O310 2_464 1.491(12) yes
P91 . O235 2_464 1.474(11) yes
P91 . O222 . 1.516(10) yes
P92 . O304 1_545 1.523(9) yes
P92 . O297 2_564 1.511(10) yes
P92 . O309 2_564 1.502(10) yes
P92 . O296 . 1.580(10) yes
P93 . O402 2_565 1.579(10) yes
P93 . O206 1_545 1.553(10) yes
P93 . O332 1_545 1.495(12) yes
P93 . O172 . 1.473(10) yes
P94 . O205 1_545 1.588(9) yes
P94 . O333 1_545 1.486(12) yes
P94 . O171 . 1.469(9) yes
P94 . O403 . 1.587(10) yes
P95 . O204 1_545 1.584(10) yes
P95 . O334 1_545 1.498(12) yes
P95 . O169 2_464 1.462(10) yes
P95 . O405 . 1.573(10) yes
P96 . O203 1_565 1.575(9) yes
P96 . O168 . 1.484(9) yes
P96 . O335 . 1.474(12) yes
P96 . O406 . 1.588(8) yes
P97 . O207 2_475 1.580(10) yes
P97 . O336 1_565 1.493(10) yes
P97 . O173 . 1.459(10) yes
P97 . O407 . 1.582(9) yes
P98 . O246 2_565 1.566(10) yes
P98 . O160 . 1.459(9) yes
P98 . O194 . 1.582(9) yes
P98 . O337 . 1.501(11) yes
P99 . O159 . 1.451(10) yes
P99 . O193 . 1.547(12) yes
P99 . O245 . 1.556(11) yes
P99 . O338 . 1.491(13) yes
P100 . O148 . 1.593(10) yes
P100 . O158 . 1.481(10) yes
P100 . O192 . 1.564(10) yes
P100 . O339 . 1.498(11) yes
P101 . O157 . 1.448(11) yes
P101 . O191 . 1.607(10) yes
P101 . O249 . 1.579(10) yes
P101 . O340 . 1.479(12) yes
P102 . O161 2_464 1.473(10) yes
P102 . O196 . 1.573(10) yes
P102 . O248 . 1.589(10) yes
P102 . O341 . 1.497(12) yes
P103 . O130 . 1.462(10) yes
P103 . O195 . 1.557(10) yes
P103 . O247 . 1.578(10) yes
P103 . O342 . 1.496(11) yes
P104 . O165 . 1.471(9) yes
P104 . O201 . 1.567(10) yes
P104 . O343 . 1.491(12) yes
P104 . O400 . 1.556(10) yes
P105 . O164 . 1.464(9) yes
P105 . O200 . 1.561(9) yes
P105 . O242 . 1.588(8) yes
P105 . O344 . 1.502(10) yes
P106 . O345 2_564 1.490(11) yes
P106 . O199 . 1.590(10) yes
P106 . O286 . 1.463(10) yes
P106 . O305 . 1.570(11) yes
P107 . O163 . 1.481(9) yes
P107 . O198 . 1.562(9) yes
P107 . O346 . 1.501(11) yes
P107 . O401 . 1.582(9) yes
P108 . O162 . 1.479(10) yes
P108 . O197 . 1.598(10) yes
P108 . O244 . 1.568(12) yes
P108 . O347 . 1.488(12) yes
P109 . O167 2_464 1.473(10) yes
P109 . O202 . 1.562(10) yes
P109 . O243 . 1.563(11) yes
P109 . O348 . 1.496(12) yes
P110 . O259 . 1.521(10) yes
P110 . O349 . 1.614(8) yes
P110 . O374 . 1.494(10) yes
P110 . O394 . 1.507(10) yes
P111 . O258 2_564 1.505(11) yes
P111 . O350 . 1.591(10) yes
P111 . O375 . 1.512(10) yes
P111 . O395 . 1.523(9) yes
P112 . O257 . 1.481(11) yes
P112 . O351 . 1.616(10) yes
P112 . O371 . 1.497(10) yes
P112 . O397 . 1.531(10) yes
P113 . O256 . 1.506(11) yes
P113 . O352 . 1.589(10) yes
P113 . O372 . 1.502(11) yes
P113 . O398 . 1.491(12) yes
P114 . O353 2_465 1.586(9) yes
P114 . O399 1_556 1.530(11) yes
P114 . O261 2_565 1.527(10) yes
P114 . O140 . 1.526(10) yes
P115 . O145 . 1.503(10) yes
P115 . O260 . 1.500(10) yes
P115 . O354 . 1.576(11) yes
P115 . O373 . 1.504(11) yes
P116 . O266 . 1.501(11) yes
P116 . O355 . 1.598(10) yes
P116 . O369 . 1.490(10) yes
P116 . O383 . 1.516(10) yes
P117 . O356 2_465 1.595(11) yes
P117 . O384 2_475 1.509(10) yes
P117 . O265 . 1.497(10) yes
P117 . O300 . 1.517(9) yes
P118 . O301 1_545 1.506(9) yes
P118 . O264 . 1.515(9) yes
P118 . O357 . 1.584(9) yes
P118 . O370 . 1.524(8) yes
P119 . O366 2_464 1.501(11) yes
P119 . O385 1_545 1.498(12) yes
P119 . O263 . 1.498(12) yes
P119 . O358 . 1.590(10) yes
P120 . O262 . 1.518(9) yes
P120 . O359 . 1.572(8) yes
P120 . O367 . 1.510(11) yes
P120 . O386 . 1.516(11) yes
P121 . O267 . 1.508(9) yes
P121 . O360 . 1.578(10) yes
P121 . O368 . 1.520(11) yes
P121 . O387 . 1.507(9) yes
P122 . O254 . 1.505(10) yes
P122 . O361 . 1.594(10) yes
P122 . O381 . 1.499(11) yes
P122 . O388 . 1.512(9) yes
P123 . O362 2_465 1.613(9) yes
P123 . O389 2_465 1.511(10) yes
P123 . O253 . 1.500(11) yes
P123 . O382 . 1.508(9) yes
P124 . O377 2_464 1.504(10) yes
P124 . O252 . 1.529(10) yes
P124 . O363 . 1.593(9) yes
P124 . O390 . 1.506(11) yes
P125 . O251 . 1.512(11) yes
P125 . O364 . 1.608(11) yes
P125 . O378 . 1.476(11) yes
P125 . O391 . 1.520(10) yes
P126 . O365 1_455 1.564(10) yes
P126 . O379 2_464 1.510(11) yes
P126 . O392 2_465 1.491(12) yes
P126 . O255 . 1.495(10) yes
